data_7224585
loop_
_publ_author_name
'Wang, Xi'
'Hu, Min'
'Tian, Jia-Yue'
'Liu, Chun-Sen'

_publ_section_title
;
 Structural diversification and single-crystal-to-single-crystal
 transformation of alkaline earth metal-based MOFs regulated by solvent
 effect
;
_journal_issue 16
_journal_name_full CrystEngComm
_journal_page_first 2864
_journal_paper_doi 10.1039/C6CE00552G
_journal_volume 18
_journal_year 2016
_chemical_formula_sum 'C78 H85 Ca3 N3 O23'
_chemical_formula_weight 1552.73
_chemical_name_systematic
; 
 ? 
;
_space_group_IT_number 2
_symmetry_cell_setting triclinic
_symmetry_space_group_name_Hall '-P 1'
_symmetry_space_group_name_H-M 'P -1'
_atom_sites_solution_hydrogens geom
_atom_sites_solution_primary direct
_atom_sites_solution_secondary difmap
_audit_creation_method SHELXL-97
_audit_update_record
;
2015-10-30 deposited with the CCDC.
2016-03-11 downloaded from the CCDC.
;
_cell_angle_alpha 113.359(3)
_cell_angle_beta 103.862(4)
_cell_angle_gamma 91.934(3)
_cell_formula_units_Z 2
_cell_length_a 16.1122(8)
_cell_length_b 19.1301(6)
_cell_length_c 19.9491(6)
_cell_measurement_reflns_used 10194
_cell_measurement_temperature 294(2)
_cell_measurement_theta_max 26.8110
_cell_measurement_theta_min 3.4880
_cell_volume 5423.0(4)
_computing_cell_refinement
;
CrysAlisPro, Agilent Technologies,
Version 1.171.36.32 (release 02-08-2013 CrysAlis171 .NET)
(compiled Aug  2 2013,16:46:58)
;
_computing_data_collection
;
CrysAlisPro, Agilent Technologies,
Version 1.171.36.32 (release 02-08-2013 CrysAlis171 .NET)
(compiled Aug  2 2013,16:46:58)
;
_computing_data_reduction
;
CrysAlisPro, Agilent Technologies,
Version 1.171.36.32 (release 02-08-2013 CrysAlis171 .NET)
(compiled Aug  2 2013,16:46:58)
;
_computing_structure_refinement 'SHELXL-97 (Sheldrick, 1997)'
_computing_structure_solution 'SHELXS-97 (Sheldrick, 1990)'
_diffrn_ambient_temperature 294(2)
_diffrn_measured_fraction_theta_full 0.998
_diffrn_measured_fraction_theta_max 0.998
_diffrn_measurement_device_type 'Xcalibur, Eos, Gemini'
_diffrn_measurement_method '\w scans'
_diffrn_radiation_monochromator graphite
_diffrn_radiation_source 'Enhance (Mo) X-ray Source'
_diffrn_radiation_type MoK\a
_diffrn_radiation_wavelength 0.71073
_diffrn_reflns_av_R_equivalents 0.0579
_diffrn_reflns_av_sigmaI/netI 0.0852
_diffrn_reflns_limit_h_max 18
_diffrn_reflns_limit_h_min -20
_diffrn_reflns_limit_k_max 23
_diffrn_reflns_limit_k_min -23
_diffrn_reflns_limit_l_max 24
_diffrn_reflns_limit_l_min -24
_diffrn_reflns_number 51265
_diffrn_reflns_theta_full 26.37
_diffrn_reflns_theta_max 26.37
_diffrn_reflns_theta_min 2.96
_exptl_absorpt_coefficient_mu 0.207
_exptl_absorpt_correction_T_max 0.9755
_exptl_absorpt_correction_T_min 0.9597
_exptl_absorpt_correction_type multi-scan
_exptl_absorpt_process_details
;
CrysAlisPro, Agilent Technologies,
Version 1.171.36.32 (release 02-08-2013 CrysAlis171 .NET)
(compiled Aug  2 2013,16:46:58)
Empirical absorption correction using spherical harmonics,
 implemented in SCALE3 ABSPACK scaling algorithm.
;
_exptl_crystal_colour Colorless
_exptl_crystal_density_diffrn 0.951
_exptl_crystal_density_meas ?
_exptl_crystal_density_method 'not measured'
_exptl_crystal_description Block
_exptl_crystal_F_000 1636
_exptl_crystal_size_max 0.20
_exptl_crystal_size_mid 0.14
_exptl_crystal_size_min 0.12
_refine_diff_density_max 0.857
_refine_diff_density_min -0.644
_refine_diff_density_rms 0.074
_refine_ls_extinction_method none
_refine_ls_goodness_of_fit_ref 1.004
_refine_ls_hydrogen_treatment constr
_refine_ls_matrix_type full
_refine_ls_number_parameters 1024
_refine_ls_number_reflns 22122
_refine_ls_number_restraints 209
_refine_ls_restrained_S_all 1.039
_refine_ls_R_factor_all 0.1331
_refine_ls_R_factor_gt 0.0889
_refine_ls_shift/su_max 0.000
_refine_ls_shift/su_mean 0.000
_refine_ls_structure_factor_coef Fsqd
_refine_ls_weighting_details 'calc w=1/[\s^2^(Fo^2^)+(0.1722P)^2^+0.0000P] where P=(Fo^2^+2Fc^2^)/3'
_refine_ls_weighting_scheme calc
_refine_ls_wR_factor_gt 0.2663
_refine_ls_wR_factor_ref 0.3045
_reflns_number_gt 11906
_reflns_number_total 22122
_reflns_threshold_expression >2sigma(I)
_cod_data_source_file c6ce00552g2.cif
_cod_data_source_block 4
_cod_depositor_comments
;
The following automatic conversions were performed:

'_symmetry_cell_setting' value 'Triclinic' changed to 'triclinic'
according to
/usr/data/users/saulius/crontab/automatic-downloads/rss-feeds/RSC/lib/dictionaries/cif_core.dic
dictionary named 'cif_core.dic' version 2.4.2 from 2011-04-26.

'_exptl_crystal_density_meas' value 'None' was changed to '?' - the
value is perceived as not measured.

Automatic conversion script
Id: cif_fix_values 4268 2015-11-12 08:31:59Z antanas 

 Adding full bibliography for 7224582--7224585.cif.
;
_cod_original_sg_symbol_H-M P-1
_cod_database_code 7224585

loop_
_symmetry_equiv_pos_as_xyz
'x, y, z'
'-x, -y, -z'

loop_
_atom_site_label
_atom_site_type_symbol
_atom_site_fract_x
_atom_site_fract_y
_atom_site_fract_z
_atom_site_U_iso_or_equiv
_atom_site_adp_type
_atom_site_occupancy
_atom_site_symmetry_multiplicity
_atom_site_calc_flag
_atom_site_refinement_flags
_atom_site_disorder_assembly
_atom_site_disorder_group
Ca1 Ca 0.20997(5) 0.60033(4) 0.39147(4) 0.0544(2) Uani 1 1 d . . .
Ca2 Ca 0.37747(5) 0.74498(4) 0.40971(4) 0.0494(2) Uani 1 1 d . . .
Ca3 Ca 0.59378(6) 0.68468(5) 0.34271(5) 0.0673(3) Uani 1 1 d D . .
O1 O 0.32289(18) 0.98642(17) 0.81066(13) 0.0709(8) Uani 1 1 d . . .
O2 O 0.40207(18) 0.98117(17) 1.13173(17) 0.0673(8) Uani 1 1 d . . .
O3 O 0.39671(19) 1.27132(14) 1.14589(16) 0.0677(7) Uani 1 1 d . . .
O4 O 0.1661(2) 0.69625(19) 0.49583(18) 0.0907(10) Uani 1 1 d . . .
O5 O 0.29496(18) 0.72559(15) 0.48648(14) 0.0614(7) Uani 1 1 d . . .
O6 O 0.5312(3) 0.7654(3) 1.2939(2) 0.1171(14) Uani 1 1 d . . .
O7 O 0.4175(4) 0.7997(3) 1.3366(3) 0.1319(18) Uani 1 1 d . . .
O8 O 0.34976(18) 1.59989(14) 1.37150(15) 0.0632(7) Uani 1 1 d . . .
O9 O 0.45464(19) 1.63512(15) 1.33403(15) 0.0648(7) Uani 1 1 d . . .
O10 O 0.79568(15) 0.87832(18) 0.81849(13) 0.0624(7) Uani 1 1 d . . .
O11 O 1.01411(17) 0.8289(2) 1.10509(19) 0.0759(9) Uani 1 1 d . . .
O12 O 0.93319(18) 1.15114(16) 1.15425(18) 0.0747(8) Uani 1 1 d . . .
O13 O 0.4997(2) 0.77676(19) 0.50946(17) 0.0840(9) Uani 1 1 d . A .
O14 O 0.6164(2) 0.7603(2) 0.46798(18) 0.0929(10) Uani 1 1 d . . .
O15 O 1.1161(3) 0.6432(3) 1.3095(3) 0.1184(14) Uani 1 1 d . . .
O16 O 1.2423(3) 0.6977(2) 1.3215(2) 0.1120(14) Uani 1 1 d . . .
O17 O 1.1696(2) 1.47382(19) 1.2993(2) 0.0956(11) Uani 1 1 d . . .
O18 O 1.0788(3) 1.5064(2) 1.3657(2) 0.1080(12) Uani 1 1 d . . .
O19 O 0.2749(3) 0.5624(3) 0.4897(3) 0.1217(14) Uani 1 1 d DU . .
O21 O 0.6528(4) 0.5969(3) 0.3870(4) 0.162(2) Uani 1 1 d DU . .
O22 O 0.6013(4) 0.6048(3) 0.2219(3) 0.172(2) Uani 1 1 d D . .
H22A H 0.5950 0.6134 0.1821 0.206 Uiso 1 1 d RD A .
H22B H 0.6358 0.5696 0.2099 0.206 Uiso 1 1 d RD . .
O23 O 0.7298(3) 0.7435(4) 0.3556(3) 0.166(2) Uani 1 1 d D . .
H23A H 0.7425 0.7855 0.3528 0.200 Uiso 1 1 d RD A .
H23B H 0.7771 0.7247 0.3571 0.200 Uiso 1 1 d RD . .
N1 N 0.3008(7) 0.6146(4) 0.6203(5) 0.239(4) Uani 1 1 d DU . .
N3 N 0.7422(8) 0.6206(4) 0.5037(6) 0.253(4) Uani 1 1 d DU . .
C1 C 0.3283(2) 1.0479(2) 0.93914(18) 0.0497(8) Uani 1 1 d . . .
C2 C 0.3578(2) 1.0024(2) 0.9772(2) 0.0519(9) Uani 1 1 d . . .
C3 C 0.4210(2) 1.0368(2) 1.0482(2) 0.0502(8) Uani 1 1 d . . .
C4 C 0.4478(2) 1.1156(2) 1.08301(18) 0.0499(8) Uani 1 1 d . . .
C5 C 0.4144(2) 1.1613(2) 1.04475(19) 0.0486(8) Uani 1 1 d . . .
C6 C 0.3571(2) 1.1276(2) 0.97181(18) 0.0476(8) Uani 1 1 d . . .
C7 C 0.3249(3) 0.9185(2) 0.9439(3) 0.0779(13) Uani 1 1 d . . .
H7A H 0.2728 0.9112 0.9570 0.117 Uiso 1 1 calc R . .
H7B H 0.3676 0.8926 0.9635 0.117 Uiso 1 1 calc R . .
H7C H 0.3131 0.8978 0.8896 0.117 Uiso 1 1 calc R . .
C8 C 0.5117(3) 1.1547(3) 1.1607(2) 0.0695(11) Uani 1 1 d . . .
H8A H 0.5297 1.1168 1.1792 0.104 Uiso 1 1 calc R . .
H8B H 0.4849 1.1909 1.1950 0.104 Uiso 1 1 calc R . .
H8C H 0.5611 1.1812 1.1572 0.104 Uiso 1 1 calc R . .
C9 C 0.3267(3) 1.1751(3) 0.9284(2) 0.0712(12) Uani 1 1 d . . .
H9A H 0.2841 1.2042 0.9483 0.107 Uiso 1 1 calc R . .
H9B H 0.3018 1.1417 0.8757 0.107 Uiso 1 1 calc R . .
H9C H 0.3748 1.2096 0.9335 0.107 Uiso 1 1 calc R . .
C10 C 0.2681(3) 1.0091(3) 0.8613(2) 0.0613(10) Uani 1 1 d . . .
H10A H 0.2326 0.9644 0.8563 0.074 Uiso 1 1 calc R . .
H10B H 0.2307 1.0440 0.8502 0.074 Uiso 1 1 calc R . .
C11 C 0.2949(3) 0.9253(2) 0.7411(2) 0.0602(10) Uani 1 1 d . . .
C12 C 0.3556(3) 0.9113(2) 0.6994(2) 0.0626(10) Uani 1 1 d . . .
H12 H 0.4085 0.9430 0.7187 0.075 Uiso 1 1 calc R . .
C13 C 0.3356(3) 0.8498(2) 0.6293(2) 0.0611(10) Uani 1 1 d . . .
H13 H 0.3764 0.8395 0.6019 0.073 Uiso 1 1 calc R . .
C14 C 0.2586(3) 0.8041(2) 0.5993(2) 0.0612(10) Uani 1 1 d . . .
C15 C 0.1989(3) 0.8194(3) 0.6406(2) 0.0785(13) Uani 1 1 d . . .
H15 H 0.1454 0.7884 0.6201 0.094 Uiso 1 1 calc R . .
C16 C 0.2167(3) 0.8796(3) 0.7120(2) 0.0754(13) Uani 1 1 d . . .
H16 H 0.1760 0.8887 0.7395 0.091 Uiso 1 1 calc R A .
C17 C 0.2387(3) 0.7382(2) 0.5225(2) 0.0650(10) Uani 1 1 d . . .
C18 C 0.4575(3) 0.9873(2) 1.0873(2) 0.0621(11) Uani 1 1 d . . .
H18A H 0.4603 0.9367 1.0500 0.075 Uiso 1 1 calc R . .
H18B H 0.5154 1.0103 1.1197 0.075 Uiso 1 1 calc R . .
C19 C 0.4229(3) 0.9363(2) 1.1709(2) 0.0566(9) Uani 1 1 d . . .
C20 C 0.3684(3) 0.9345(3) 1.2150(3) 0.0767(13) Uani 1 1 d . . .
H20 H 0.3230 0.9633 1.2180 0.092 Uiso 1 1 calc R . .
C21 C 0.3837(4) 0.8887(3) 1.2540(3) 0.0855(15) Uani 1 1 d . . .
H21 H 0.3468 0.8862 1.2827 0.103 Uiso 1 1 calc R . .
C22 C 0.4495(3) 0.8475(3) 1.2525(2) 0.0710(12) Uani 1 1 d . . .
C23 C 0.5044(3) 0.8513(3) 1.2093(3) 0.0743(12) Uani 1 1 d . . .
H23 H 0.5509 0.8238 1.2080 0.089 Uiso 1 1 calc R . .
C24 C 0.4907(3) 0.8953(3) 1.1687(3) 0.0689(12) Uani 1 1 d . . .
H24 H 0.5274 0.8972 1.1397 0.083 Uiso 1 1 calc R . .
C25 C 0.4674(5) 0.8012(3) 1.2987(3) 0.0951(17) Uani 1 1 d . . .
C26 C 0.4394(3) 1.2466(2) 1.0861(2) 0.0602(10) Uani 1 1 d . . .
H26A H 0.5016 1.2597 1.1073 0.072 Uiso 1 1 calc R . .
H26B H 0.4209 1.2712 1.0519 0.072 Uiso 1 1 calc R . .
C27 C 0.4050(3) 1.3479(2) 1.1912(2) 0.0586(10) Uani 1 1 d . . .
C28 C 0.3602(3) 1.3670(2) 1.2455(2) 0.0652(10) Uani 1 1 d . . .
H28 H 0.3295 1.3284 1.2510 0.078 Uiso 1 1 calc R . .
C29 C 0.3611(3) 1.4430(2) 1.2915(2) 0.0630(10) Uani 1 1 d . . .
H29 H 0.3299 1.4552 1.3273 0.076 Uiso 1 1 calc R . .
C30 C 0.4069(3) 1.5014(2) 1.2857(2) 0.0576(9) Uani 1 1 d . . .
C31 C 0.4528(3) 1.4804(2) 1.2321(3) 0.0772(13) Uani 1 1 d . . .
H31 H 0.4854 1.5188 1.2278 0.093 Uiso 1 1 calc R . .
C32 C 0.4518(3) 1.4053(2) 1.1850(3) 0.0809(14) Uani 1 1 d . . .
H32 H 0.4826 1.3931 1.1490 0.097 Uiso 1 1 calc R . .
C33 C 0.4040(3) 1.5836(2) 1.3325(2) 0.0553(9) Uani 1 1 d . . .
C34 C 0.8272(2) 0.9178(2) 0.95331(19) 0.0472(8) Uani 1 1 d . . .
C35 C 0.8502(2) 0.8657(2) 0.9844(2) 0.0479(8) Uani 1 1 d . . .
C36 C 0.9055(2) 0.8924(2) 1.0585(2) 0.0510(8) Uani 1 1 d . . .
C37 C 0.9413(2) 0.9691(2) 1.0979(2) 0.0546(9) Uani 1 1 d . . .
C38 C 0.9243(2) 1.0196(2) 1.0625(2) 0.0508(8) Uani 1 1 d . . .
C39 C 0.8663(2) 0.9951(2) 0.9918(2) 0.0486(8) Uani 1 1 d . . .
C40 C 0.8169(3) 0.7816(2) 0.9397(3) 0.0677(11) Uani 1 1 d . . .
H40A H 0.8624 0.7522 0.9478 0.102 Uiso 1 1 calc R . .
H40B H 0.7974 0.7704 0.8867 0.102 Uiso 1 1 calc R . .
H40C H 0.7697 0.7682 0.9561 0.102 Uiso 1 1 calc R . .
C41 C 0.9968(3) 0.9994(3) 1.1791(2) 0.0824(14) Uani 1 1 d . . .
H41A H 0.9789 0.9695 1.2034 0.124 Uiso 1 1 calc R . .
H41B H 0.9905 1.0522 1.2058 0.124 Uiso 1 1 calc R . .
H41C H 1.0562 0.9957 1.1796 0.124 Uiso 1 1 calc R . .
C42 C 0.8454(3) 1.0507(3) 0.9550(3) 0.0684(11) Uani 1 1 d . . .
H42A H 0.8423 1.1001 0.9930 0.103 Uiso 1 1 calc R . .
H42B H 0.7908 1.0315 0.9170 0.103 Uiso 1 1 calc R . .
H42C H 0.8898 1.0558 0.9319 0.103 Uiso 1 1 calc R . .
C43 C 0.7570(2) 0.8931(2) 0.87957(19) 0.0540(9) Uani 1 1 d . . .
H43A H 0.7208 0.8469 0.8705 0.065 Uiso 1 1 calc R . .
H43B H 0.7210 0.9333 0.8825 0.065 Uiso 1 1 calc R . .
C44 C 0.7393(2) 0.8556(2) 0.74762(19) 0.0521(8) Uani 1 1 d . . .
C45 C 0.7761(3) 0.8418(3) 0.6889(2) 0.0840(15) Uani 1 1 d . . .
H45 H 0.8359 0.8486 0.6987 0.101 Uiso 1 1 calc R . .
C46 C 0.7246(3) 0.8179(3) 0.6159(2) 0.0821(14) Uani 1 1 d . . .
H46 H 0.7503 0.8086 0.5766 0.098 Uiso 1 1 calc R . .
C47 C 0.6357(3) 0.8074(2) 0.5995(2) 0.0601(10) Uani 1 1 d . . .
C48 C 0.6006(3) 0.8239(3) 0.6588(2) 0.0748(12) Uani 1 1 d . . .
H48 H 0.5408 0.8195 0.6495 0.090 Uiso 1 1 calc R . .
C49 C 0.6517(3) 0.8473(3) 0.7327(2) 0.0723(12) Uani 1 1 d . . .
H49 H 0.6261 0.8572 0.7721 0.087 Uiso 1 1 calc R A .
C50 C 0.5784(4) 0.7798(2) 0.5195(2) 0.0729(12) Uani 1 1 d . A .
C51 C 0.9250(2) 0.8381(3) 1.0955(3) 0.0663(11) Uani 1 1 d . . .
H51A H 0.9128 0.8585 1.1445 0.080 Uiso 1 1 calc R . .
H51B H 0.8890 0.7887 1.0641 0.080 Uiso 1 1 calc R . .
C52 C 1.0474(3) 0.7927(3) 1.1507(3) 0.0730(12) Uani 1 1 d . . .
C53 C 1.1354(3) 0.8008(3) 1.1763(3) 0.0863(14) Uani 1 1 d . . .
H53 H 1.1705 0.8298 1.1630 0.104 Uiso 1 1 calc R . .
C54 C 1.1715(3) 0.7648(3) 1.2227(3) 0.0876(15) Uani 1 1 d . . .
H54 H 1.2314 0.7702 1.2398 0.105 Uiso 1 1 calc R . .
C55 C 1.1226(3) 0.7218(3) 1.2441(3) 0.0750(12) Uani 1 1 d . . .
C56 C 1.0365(4) 0.7149(4) 1.2172(4) 0.109(2) Uani 1 1 d . . .
H56 H 1.0019 0.6861 1.2311 0.131 Uiso 1 1 calc R . .
C57 C 0.9964(3) 0.7477(4) 1.1706(4) 0.106(2) Uani 1 1 d . . .
H57 H 0.9365 0.7401 1.1525 0.127 Uiso 1 1 calc R . .
C58 C 1.1621(4) 0.6837(3) 1.2955(3) 0.0843(15) Uani 1 1 d . . .
C59 C 0.9748(3) 1.0999(2) 1.1013(2) 0.0655(11) Uani 1 1 d . . .
H59A H 1.0331 1.0985 1.1281 0.079 Uiso 1 1 calc R . .
H59B H 0.9785 1.1189 1.0635 0.079 Uiso 1 1 calc R . .
C60 C 0.9765(3) 1.2249(2) 1.1936(3) 0.0732(12) Uani 1 1 d . . .
C61 C 1.0506(3) 1.2491(3) 1.1823(4) 0.1013(19) Uani 1 1 d . . .
H61 H 1.0746 1.2147 1.1468 0.122 Uiso 1 1 calc R . .
C62 C 1.0903(4) 1.3248(3) 1.2235(4) 0.1037(19) Uani 1 1 d . . .
H62 H 1.1412 1.3401 1.2155 0.124 Uiso 1 1 calc R . .
C63 C 1.0574(3) 1.3759(3) 1.2740(3) 0.0747(12) Uani 1 1 d . . .
C64 C 0.9866(5) 1.3506(3) 1.2892(4) 0.121(2) Uani 1 1 d . . .
H64 H 0.9651 1.3848 1.3270 0.145 Uiso 1 1 calc R . .
C65 C 0.9461(4) 1.2752(3) 1.2495(4) 0.117(2) Uani 1 1 d . . .
H65 H 0.8984 1.2590 1.2610 0.140 Uiso 1 1 calc R . .
C66 C 1.1053(4) 1.4585(3) 1.3173(3) 0.0767(12) Uani 1 1 d . . .
C67 C 0.4280(6) 0.6299(7) 0.5657(7) 0.264(5) Uani 1 1 d DU . .
H67A H 0.4625 0.6569 0.6173 0.396 Uiso 1 1 calc RD A .
H67B H 0.4261 0.6632 0.5400 0.396 Uiso 1 1 calc R . .
H67C H 0.4529 0.5853 0.5404 0.396 Uiso 1 1 calc R . .
C68 C 0.3388(7) 0.6055(4) 0.5646(6) 0.202(3) Uani 1 1 d DU . .
C69 C 0.2100(7) 0.5836(8) 0.5940(8) 0.259(5) Uani 1 1 d DU . .
H69A H 0.1919 0.5609 0.5395 0.389 Uiso 1 1 calc R . .
H69B H 0.1770 0.6242 0.6131 0.389 Uiso 1 1 calc R . .
H69C H 0.2009 0.5452 0.6121 0.389 Uiso 1 1 calc R . .
C70 C 0.3499(10) 0.6521(9) 0.6976(5) 0.313(7) Uani 1 1 d DU . .
H70A H 0.4085 0.6669 0.7003 0.469 Uiso 1 1 calc RD . .
H70B H 0.3488 0.6176 0.7217 0.469 Uiso 1 1 calc R . .
H70C H 0.3256 0.6970 0.7231 0.469 Uiso 1 1 calc R . .
C71 C 0.4472(11) 0.9733(10) 0.5659(9) 0.107(4) Uani 0.50 1 d PDU A 2
H71A H 0.4704 0.9328 0.5779 0.160 Uiso 0.50 1 calc PR A 2
H71B H 0.4327 1.0101 0.6092 0.160 Uiso 0.50 1 calc PR A 2
H71C H 0.4895 0.9983 0.5528 0.160 Uiso 0.50 1 calc PR A 2
C72 C 0.3676(7) 0.9402(5) 0.5000(6) 0.084(2) Uani 0.50 1 d PDU A 2
O20 O 0.3442(17) 0.8701(12) 0.4720(13) 0.090(3) Uani 0.50 1 d PDU A 2
N2 N 0.3202(7) 0.9838(4) 0.4700(5) 0.107(3) Uani 0.50 1 d PDU A 2
C73 C 0.2457(11) 0.9515(10) 0.4048(9) 0.123(5) Uani 0.50 1 d PDU A 2
H73A H 0.2368 0.8966 0.3869 0.185 Uiso 0.50 1 calc PR A 2
H73B H 0.2549 0.9648 0.3652 0.185 Uiso 0.50 1 calc PR A 2
H73C H 0.1956 0.9718 0.4188 0.185 Uiso 0.50 1 calc PR A 2
C74 C 0.3382(17) 1.0663(6) 0.4991(12) 0.164(7) Uani 0.50 1 d PDU A 2
H74A H 0.3877 1.0851 0.5427 0.246 Uiso 0.50 1 calc PR A 2
H74B H 0.2892 1.0886 0.5134 0.246 Uiso 0.50 1 calc PR A 2
H74C H 0.3498 1.0802 0.4606 0.246 Uiso 0.50 1 calc PR A 2
C71' C 0.2584(18) 0.9321(15) 0.4072(15) 0.175(9) Uani 0.50 1 d PDU A 1
H71D H 0.2330 0.8803 0.3724 0.262 Uiso 0.50 1 calc PR A 1
H71E H 0.2769 0.9585 0.3800 0.262 Uiso 0.50 1 calc PR A 1
H71F H 0.2164 0.9584 0.4309 0.262 Uiso 0.50 1 calc PR A 1
C72' C 0.3284(11) 0.9308(8) 0.4620(8) 0.124(4) Uani 0.50 1 d PDU A 1
O20' O 0.344(2) 0.8685(18) 0.4573(16) 0.132(6) Uani 0.50 1 d PDU A 1
N2' N 0.3777(9) 0.9938(6) 0.5176(8) 0.138(4) Uani 0.50 1 d PDU A 1
C73' C 0.4511(15) 0.9961(15) 0.5776(12) 0.170(9) Uani 0.50 1 d PDU A 1
H73D H 0.4572 0.9448 0.5728 0.256 Uiso 0.50 1 calc PR A 1
H73E H 0.4419 1.0262 0.6261 0.256 Uiso 0.50 1 calc PR A 1
H73F H 0.5026 1.0190 0.5736 0.256 Uiso 0.50 1 calc PR A 1
C74' C 0.3695(18) 1.0732(7) 0.5309(14) 0.171(7) Uani 0.50 1 d PDU A 1
H74D H 0.3238 1.0747 0.4907 0.256 Uiso 0.50 1 calc PR A 1
H74E H 0.4228 1.0984 0.5322 0.256 Uiso 0.50 1 calc PR A 1
H74F H 0.3566 1.0992 0.5786 0.256 Uiso 0.50 1 calc PR A 1
C75 C 0.5836(8) 0.5769(6) 0.4823(7) 0.228(4) Uani 1 1 d DU . .
H75A H 0.6000 0.5813 0.5335 0.342 Uiso 1 1 calc RD A .
H75B H 0.5587 0.5248 0.4482 0.342 Uiso 1 1 calc R . .
H75C H 0.5419 0.6107 0.4778 0.342 Uiso 1 1 calc R . .
C76 C 0.6585(8) 0.5978(4) 0.4634(6) 0.210(3) Uani 1 1 d DU A .
C77 C 0.8108(8) 0.6427(8) 0.4768(10) 0.303(6) Uani 1 1 d DU A .
H77A H 0.7871 0.6388 0.4263 0.454 Uiso 1 1 calc R . .
H77B H 0.8538 0.6091 0.4765 0.454 Uiso 1 1 calc R . .
H77C H 0.8368 0.6948 0.5099 0.454 Uiso 1 1 calc R . .
C78 C 0.7772(9) 0.6264(7) 0.5805(7) 0.310(7) Uani 1 1 d DU A .
H78A H 0.7315 0.6121 0.5979 0.465 Uiso 1 1 calc RD . .
H78B H 0.8033 0.6784 0.6138 0.465 Uiso 1 1 calc R . .
H78C H 0.8199 0.5926 0.5806 0.465 Uiso 1 1 calc R . .

loop_
_atom_site_aniso_label
_atom_site_aniso_U_11
_atom_site_aniso_U_22
_atom_site_aniso_U_33
_atom_site_aniso_U_23
_atom_site_aniso_U_13
_atom_site_aniso_U_12
Ca1 0.0751(5) 0.0328(4) 0.0443(4) 0.0089(3) 0.0099(4) 0.0041(3)
Ca2 0.0716(5) 0.0319(4) 0.0365(4) 0.0103(3) 0.0071(3) 0.0081(3)
Ca3 0.0890(6) 0.0519(5) 0.0620(5) 0.0217(4) 0.0258(4) 0.0136(4)
O1 0.0745(17) 0.075(2) 0.0356(13) -0.0066(13) 0.0220(12) -0.0117(14)
O2 0.0780(17) 0.080(2) 0.0847(19) 0.0573(17) 0.0517(16) 0.0374(16)
O3 0.0898(19) 0.0323(13) 0.0721(18) 0.0002(12) 0.0448(15) 0.0040(13)
O4 0.085(2) 0.067(2) 0.076(2) -0.0167(16) 0.0296(17) -0.0132(17)
O5 0.0769(17) 0.0455(15) 0.0481(14) 0.0021(11) 0.0242(13) 0.0040(13)
O6 0.155(4) 0.115(3) 0.118(3) 0.087(3) 0.035(3) 0.038(3)
O7 0.243(5) 0.098(3) 0.111(3) 0.074(3) 0.094(4) 0.046(3)
O8 0.0788(18) 0.0375(14) 0.0618(16) 0.0058(12) 0.0238(14) 0.0164(13)
O9 0.0896(19) 0.0353(14) 0.0606(16) 0.0120(12) 0.0197(14) 0.0036(13)
O10 0.0432(13) 0.090(2) 0.0418(13) 0.0174(13) 0.0081(11) 0.0065(13)
O11 0.0548(15) 0.097(2) 0.100(2) 0.067(2) 0.0156(15) 0.0201(15)
O12 0.0699(17) 0.0423(15) 0.088(2) -0.0029(14) 0.0347(15) -0.0059(13)
O13 0.073(2) 0.081(2) 0.0614(18) 0.0166(16) -0.0207(15) -0.0067(16)
O14 0.111(3) 0.093(3) 0.0486(17) 0.0170(17) 0.0018(17) -0.007(2)
O15 0.132(3) 0.109(3) 0.118(3) 0.075(3) -0.006(3) 0.016(3)
O16 0.107(3) 0.106(3) 0.080(2) 0.020(2) -0.023(2) 0.037(2)
O17 0.097(2) 0.0504(19) 0.111(3) 0.0057(18) 0.031(2) -0.0106(17)
O18 0.150(3) 0.053(2) 0.096(3) 0.0015(19) 0.046(2) -0.006(2)
O19 0.148(3) 0.103(3) 0.120(3) 0.073(3) 0.004(3) 0.005(3)
O21 0.186(5) 0.135(4) 0.220(5) 0.119(4) 0.066(4) 0.070(4)
O22 0.266(7) 0.098(4) 0.144(4) 0.006(3) 0.123(5) -0.008(4)
O23 0.135(4) 0.167(5) 0.209(6) 0.079(5) 0.073(4) -0.012(4)
N1 0.336(8) 0.178(7) 0.144(5) 0.059(5) -0.020(6) 0.027(7)
N3 0.311(8) 0.145(6) 0.287(8) 0.121(6) 0.000(7) 0.036(7)
C1 0.061(2) 0.045(2) 0.0372(17) 0.0065(15) 0.0201(16) 0.0116(16)
C2 0.071(2) 0.0365(18) 0.053(2) 0.0107(16) 0.0372(19) 0.0148(17)
C3 0.067(2) 0.048(2) 0.051(2) 0.0242(17) 0.0335(18) 0.0210(17)
C4 0.065(2) 0.049(2) 0.0368(17) 0.0128(15) 0.0233(16) 0.0152(17)
C5 0.063(2) 0.0375(18) 0.0444(19) 0.0102(15) 0.0242(16) 0.0103(16)
C6 0.067(2) 0.0427(19) 0.0371(17) 0.0149(15) 0.0228(16) 0.0185(17)
C7 0.110(4) 0.047(2) 0.078(3) 0.015(2) 0.050(3) 0.011(2)
C8 0.070(2) 0.081(3) 0.047(2) 0.016(2) 0.0146(19) 0.014(2)
C9 0.093(3) 0.072(3) 0.063(3) 0.038(2) 0.028(2) 0.028(2)
C10 0.064(2) 0.065(3) 0.0419(19) 0.0054(18) 0.0225(17) 0.0061(19)
C11 0.068(2) 0.054(2) 0.0392(19) 0.0018(16) 0.0128(17) 0.0002(19)
C12 0.063(2) 0.066(3) 0.043(2) 0.0049(18) 0.0174(17) -0.0031(19)
C13 0.067(2) 0.064(3) 0.0386(19) 0.0065(17) 0.0165(17) 0.009(2)
C14 0.072(2) 0.047(2) 0.049(2) 0.0013(17) 0.0223(19) 0.0004(19)
C15 0.072(3) 0.070(3) 0.063(3) -0.005(2) 0.025(2) -0.012(2)
C16 0.065(3) 0.079(3) 0.057(2) -0.003(2) 0.027(2) 0.001(2)
C17 0.079(3) 0.046(2) 0.050(2) 0.0001(17) 0.017(2) 0.004(2)
C18 0.086(3) 0.067(3) 0.065(2) 0.043(2) 0.048(2) 0.035(2)
C19 0.072(2) 0.054(2) 0.060(2) 0.0320(19) 0.0300(19) 0.0138(19)
C20 0.099(3) 0.074(3) 0.094(3) 0.050(3) 0.061(3) 0.027(3)
C21 0.120(4) 0.086(4) 0.092(3) 0.055(3) 0.069(3) 0.028(3)
C22 0.101(3) 0.059(3) 0.059(2) 0.035(2) 0.016(2) 0.007(2)
C23 0.091(3) 0.071(3) 0.081(3) 0.047(3) 0.030(3) 0.028(2)
C24 0.085(3) 0.076(3) 0.075(3) 0.050(2) 0.038(2) 0.031(2)
C25 0.156(5) 0.066(3) 0.081(3) 0.044(3) 0.043(4) 0.013(3)
C26 0.083(3) 0.041(2) 0.053(2) 0.0091(17) 0.031(2) 0.0090(18)
C27 0.068(2) 0.0315(19) 0.061(2) -0.0001(16) 0.0249(19) 0.0038(16)
C28 0.085(3) 0.034(2) 0.073(3) 0.0097(18) 0.036(2) 0.0055(18)
C29 0.077(3) 0.043(2) 0.064(2) 0.0100(18) 0.031(2) 0.0100(19)
C30 0.068(2) 0.038(2) 0.060(2) 0.0114(17) 0.0234(19) 0.0116(17)
C31 0.106(3) 0.036(2) 0.080(3) 0.004(2) 0.046(3) 0.000(2)
C32 0.110(4) 0.041(2) 0.088(3) 0.007(2) 0.058(3) 0.003(2)
C33 0.071(2) 0.0341(19) 0.048(2) 0.0092(15) 0.0063(18) 0.0054(18)
C34 0.0415(17) 0.052(2) 0.0444(18) 0.0164(16) 0.0113(15) 0.0056(15)
C35 0.0452(18) 0.0423(19) 0.052(2) 0.0152(16) 0.0140(16) 0.0063(15)
C36 0.0438(18) 0.058(2) 0.051(2) 0.0253(18) 0.0096(16) 0.0063(16)
C37 0.0430(18) 0.066(3) 0.046(2) 0.0172(18) 0.0073(15) 0.0075(17)
C38 0.0450(18) 0.045(2) 0.054(2) 0.0103(16) 0.0165(16) 0.0030(15)
C39 0.0467(18) 0.049(2) 0.053(2) 0.0191(17) 0.0206(16) 0.0118(16)
C40 0.069(2) 0.045(2) 0.075(3) 0.015(2) 0.015(2) -0.0008(19)
C41 0.081(3) 0.093(4) 0.047(2) 0.014(2) -0.002(2) 0.002(3)
C42 0.072(3) 0.066(3) 0.080(3) 0.040(2) 0.026(2) 0.017(2)
C43 0.0416(18) 0.068(2) 0.0463(19) 0.0196(18) 0.0086(15) 0.0041(17)
C44 0.0446(19) 0.060(2) 0.0406(18) 0.0131(16) 0.0064(15) 0.0016(16)
C45 0.053(2) 0.125(4) 0.054(2) 0.021(3) 0.008(2) 0.002(3)
C46 0.072(3) 0.108(4) 0.050(2) 0.019(2) 0.014(2) -0.001(3)
C47 0.064(2) 0.053(2) 0.046(2) 0.0130(17) -0.0013(18) -0.0008(18)
C48 0.054(2) 0.090(3) 0.058(2) 0.019(2) -0.0022(19) 0.004(2)
C49 0.058(2) 0.101(4) 0.046(2) 0.021(2) 0.0082(18) 0.012(2)
C50 0.095(4) 0.052(2) 0.051(2) 0.018(2) -0.009(2) -0.009(2)
C51 0.051(2) 0.079(3) 0.076(3) 0.043(2) 0.010(2) 0.009(2)
C52 0.057(2) 0.079(3) 0.090(3) 0.049(3) 0.010(2) 0.014(2)
C53 0.064(3) 0.099(4) 0.104(4) 0.056(3) 0.014(3) 0.017(3)
C54 0.061(3) 0.089(4) 0.095(4) 0.035(3) -0.006(3) 0.019(3)
C55 0.074(3) 0.065(3) 0.074(3) 0.032(2) -0.006(2) 0.011(2)
C56 0.083(3) 0.137(6) 0.138(5) 0.099(5) 0.011(3) 0.023(4)
C57 0.058(3) 0.140(5) 0.150(5) 0.108(5) 0.000(3) 0.006(3)
C58 0.091(4) 0.074(3) 0.061(3) 0.016(2) -0.008(3) 0.021(3)
C59 0.059(2) 0.050(2) 0.070(3) 0.0041(19) 0.024(2) 0.0015(18)
C60 0.082(3) 0.046(2) 0.073(3) 0.005(2) 0.026(2) 0.005(2)
C61 0.091(3) 0.056(3) 0.129(5) -0.004(3) 0.059(3) -0.018(2)
C62 0.097(4) 0.048(3) 0.129(5) -0.007(3) 0.047(3) -0.009(2)
C63 0.080(3) 0.049(2) 0.079(3) 0.014(2) 0.018(2) -0.006(2)
C64 0.156(6) 0.059(3) 0.123(5) -0.011(3) 0.081(5) 0.004(3)
C65 0.142(5) 0.055(3) 0.139(5) -0.002(3) 0.093(4) -0.015(3)
C66 0.097(3) 0.046(2) 0.074(3) 0.011(2) 0.024(3) 0.013(2)
C67 0.154(6) 0.189(10) 0.334(12) 0.082(9) -0.086(7) 0.021(7)
C68 0.278(7) 0.128(5) 0.180(5) 0.081(5) -0.001(5) 0.036(6)
C69 0.274(9) 0.228(12) 0.255(11) 0.135(10) -0.020(8) 0.020(10)
C70 0.405(15) 0.264(14) 0.131(6) 0.030(9) -0.072(8) -0.005(12)
C71 0.150(9) 0.044(7) 0.110(9) 0.010(6) 0.047(6) -0.010(6)
C72 0.150(6) 0.031(4) 0.085(6) 0.017(4) 0.071(4) 0.025(4)
O20 0.157(7) 0.024(4) 0.084(7) 0.008(4) 0.051(5) 0.020(4)
N2 0.179(8) 0.044(4) 0.112(6) 0.029(4) 0.068(5) 0.035(5)
C73 0.171(11) 0.086(8) 0.132(10) 0.045(7) 0.069(6) 0.072(7)
C74 0.262(17) 0.055(6) 0.173(15) 0.047(7) 0.052(12) 0.042(8)
C71' 0.240(17) 0.140(14) 0.160(14) 0.079(10) 0.046(10) 0.084(12)
C72' 0.204(10) 0.072(6) 0.115(8) 0.040(6) 0.071(7) 0.045(6)
O20' 0.211(11) 0.059(6) 0.124(12) 0.029(8) 0.057(9) 0.047(7)
N2' 0.215(10) 0.070(5) 0.139(8) 0.036(6) 0.081(7) 0.023(7)
C73' 0.228(17) 0.087(15) 0.162(14) 0.026(11) 0.043(10) 0.002(11)
C74' 0.249(18) 0.075(7) 0.183(16) 0.045(9) 0.068(13) 0.009(10)
C75 0.361(11) 0.171(9) 0.244(10) 0.147(8) 0.133(9) 0.069(9)
C76 0.260(7) 0.130(5) 0.254(7) 0.108(5) 0.037(6) 0.069(6)
C77 0.298(11) 0.194(11) 0.431(15) 0.182(11) 0.040(12) 0.000(11)
C78 0.418(15) 0.174(10) 0.295(11) 0.162(9) -0.087(10) 0.016(10)

loop_
_atom_type_symbol
_atom_type_description
_atom_type_scat_dispersion_real
_atom_type_scat_dispersion_imag
_atom_type_scat_source
C C 0.0033 0.0016 'International Tables Vol C Tables 4.2.6.8 and 6.1.1.4'
H H 0.0000 0.0000 'International Tables Vol C Tables 4.2.6.8 and 6.1.1.4'
N N 0.0061 0.0033 'International Tables Vol C Tables 4.2.6.8 and 6.1.1.4'
O O 0.0106 0.0060 'International Tables Vol C Tables 4.2.6.8 and 6.1.1.4'
Ca Ca 0.2262 0.3064 'International Tables Vol C Tables 4.2.6.8 and 6.1.1.4'

loop_
_geom_angle_atom_site_label_1
_geom_angle_atom_site_label_2
_geom_angle_atom_site_label_3
_geom_angle
_geom_angle_site_symmetry_1
_geom_angle_site_symmetry_3
O17 Ca1 O15 89.92(16) 1_444 1_454
O17 Ca1 O19 93.50(16) 1_444 .
O15 Ca1 O19 165.03(18) 1_454 .
O17 Ca1 O8 89.87(11) 1_444 1_544
O15 Ca1 O8 110.41(15) 1_454 1_544
O19 Ca1 O8 84.19(14) . 1_544
O17 Ca1 O4 141.73(13) 1_444 .
O15 Ca1 O4 87.30(16) 1_454 .
O19 Ca1 O4 81.00(15) . .
O8 Ca1 O4 126.68(10) 1_544 .
O17 Ca1 O5 163.40(12) 1_444 .
O15 Ca1 O5 99.44(14) 1_454 .
O19 Ca1 O5 81.00(13) . .
O8 Ca1 O5 74.06(9) 1_544 .
O4 Ca1 O5 53.17(10) . .
O17 Ca1 O18 52.10(12) 1_444 1_444
O15 Ca1 O18 85.04(17) 1_454 1_444
O19 Ca1 O18 85.58(16) . 1_444
O8 Ca1 O18 139.79(11) 1_544 1_444
O4 Ca1 O18 89.64(12) . 1_444
O5 Ca1 O18 141.89(11) . 1_444
O17 Ca1 C66 26.22(12) 1_444 1_444
O15 Ca1 C66 88.43(16) 1_454 1_444
O19 Ca1 C66 88.22(16) . 1_444
O8 Ca1 C66 114.86(13) 1_544 1_444
O4 Ca1 C66 115.51(14) . 1_444
O5 Ca1 C66 165.37(13) . 1_444
O18 Ca1 C66 25.94(13) 1_444 1_444
O17 Ca1 C17 165.78(14) 1_444 .
O15 Ca1 C17 96.07(15) 1_454 .
O19 Ca1 C17 77.54(15) . .
O8 Ca1 C17 100.03(12) 1_544 .
O4 Ca1 C17 26.71(11) . .
O5 Ca1 C17 26.66(10) . .
O18 Ca1 C17 115.46(13) 1_444 .
C66 Ca1 C17 140.74(15) 1_444 .
O17 Ca1 O16 109.13(13) 1_444 1_454
O15 Ca1 O16 48.29(15) 1_454 1_454
O19 Ca1 O16 142.34(14) . 1_454
O8 Ca1 O16 66.72(10) 1_544 1_454
O4 Ca1 O16 97.15(12) . 1_454
O5 Ca1 O16 68.70(10) . 1_454
O18 Ca1 O16 132.08(13) 1_444 1_454
C66 Ca1 O16 124.91(13) 1_444 1_454
C17 Ca1 O16 84.31(12) . 1_454
O17 Ca1 C58 99.92(15) 1_444 1_454
O15 Ca1 C58 23.37(15) 1_454 1_454
O19 Ca1 C58 165.04(17) . 1_454
O8 Ca1 C58 89.22(14) 1_544 1_454
O4 Ca1 C58 92.33(14) . 1_454
O5 Ca1 C58 84.28(13) . 1_454
O18 Ca1 C58 107.88(17) 1_444 1_454
C66 Ca1 C58 106.74(16) 1_444 1_454
C17 Ca1 C58 90.47(13) . 1_454
O16 Ca1 C58 24.92(14) 1_454 1_454
O17 Ca1 Ca2 127.89(10) 1_444 .
O15 Ca1 Ca2 86.52(14) 1_454 .
O19 Ca1 Ca2 102.69(12) . .
O8 Ca1 Ca2 44.39(6) 1_544 .
O4 Ca1 Ca2 90.04(8) . .
O5 Ca1 Ca2 40.24(6) . .
O18 Ca1 Ca2 171.56(11) 1_444 .
C66 Ca1 Ca2 153.68(12) 1_444 .
C17 Ca1 Ca2 65.55(10) . .
O16 Ca1 Ca2 39.68(8) 1_454 .
C58 Ca1 Ca2 63.71(13) 1_454 .
O7 Ca2 O13 102.84(18) 1_554 .
O7 Ca2 O20' 75.3(7) 1_554 .
O13 Ca2 O20' 91.9(9) . .
O7 Ca2 O16 89.7(2) 1_554 1_454
O13 Ca2 O16 167.43(15) . 1_454
O20' Ca2 O16 92.2(9) . 1_454
O7 Ca2 O20 81.5(6) 1_554 .
O13 Ca2 O20 87.8(7) . .
O20' Ca2 O20 6.7(13) . .
O16 Ca2 O20 95.1(7) 1_454 .
O7 Ca2 O5 156.05(14) 1_554 .
O13 Ca2 O5 89.05(12) . .
O20' Ca2 O5 83.7(7) . .
O16 Ca2 O5 79.61(14) 1_454 .
O20 Ca2 O5 78.2(6) . .
O7 Ca2 O8 124.57(13) 1_554 1_544
O13 Ca2 O8 99.22(11) . 1_544
O20' Ca2 O8 153.5(8) . 1_544
O16 Ca2 O8 72.33(12) 1_454 1_544
O20 Ca2 O8 149.8(6) . 1_544
O5 Ca2 O8 72.60(9) . 1_544
O7 Ca2 O9 81.46(13) 1_554 1_544
O13 Ca2 O9 85.97(11) . 1_544
O20' Ca2 O9 155.6(8) . 1_544
O16 Ca2 O9 95.08(11) 1_454 1_544
O20 Ca2 O9 160.1(6) . 1_544
O5 Ca2 O9 120.53(9) . 1_544
O8 Ca2 O9 50.12(9) 1_544 1_544
O7 Ca2 C33 102.06(14) 1_554 1_544
O13 Ca2 C33 94.83(11) . 1_544
O20' Ca2 C33 173.2(9) . 1_544
O16 Ca2 C33 81.42(12) 1_454 1_544
O20 Ca2 C33 174.9(6) . 1_544
O5 Ca2 C33 97.49(11) . 1_544
O8 Ca2 C33 25.42(9) 1_544 1_544
O9 Ca2 C33 24.87(10) 1_544 1_544
O7 Ca2 Ca1 138.77(15) 1_554 .
O13 Ca2 Ca1 116.58(10) . .
O20' Ca2 Ca1 113.1(8) . .
O16 Ca2 Ca1 50.99(12) 1_454 .
O20 Ca2 Ca1 110.3(6) . .
O5 Ca2 Ca1 42.37(6) . .
O8 Ca2 Ca1 40.53(6) 1_544 .
O9 Ca2 Ca1 89.36(7) 1_544 .
C33 Ca2 Ca1 64.63(9) 1_544 .
O7 Ca2 Ca3 63.18(13) 1_554 .
O13 Ca2 Ca3 66.65(9) . .
O20' Ca2 Ca3 125.6(8) . .
O16 Ca2 Ca3 119.64(10) 1_454 .
O20 Ca2 Ca3 128.3(6) . .
O5 Ca2 Ca3 140.55(7) . .
O8 Ca2 Ca3 80.90(6) 1_544 .
O9 Ca2 Ca3 32.71(7) 1_544 .
C33 Ca2 Ca3 56.82(9) 1_544 .
Ca1 Ca2 Ca3 121.27(2) . .
O14 Ca3 O6 99.16(16) . 1_554
O14 Ca3 O21 83.3(2) . .
O6 Ca3 O21 177.0(2) 1_554 .
O14 Ca3 O22 167.8(2) . .
O6 Ca3 O22 88.5(2) 1_554 .
O21 Ca3 O22 89.3(2) . .
O14 Ca3 O23 86.21(19) . .
O6 Ca3 O23 89.4(2) 1_554 .
O21 Ca3 O23 92.5(2) . .
O22 Ca3 O23 84.5(2) . .
O14 Ca3 O9 91.14(12) . 1_544
O6 Ca3 O9 87.58(14) 1_554 1_544
O21 Ca3 O9 90.64(17) . 1_544
O22 Ca3 O9 98.63(17) . 1_544
O23 Ca3 O9 175.65(17) . 1_544
O14 Ca3 Ca2 64.60(10) . .
O6 Ca3 Ca2 68.76(12) 1_554 .
O21 Ca3 Ca2 111.04(15) . .
O22 Ca3 Ca2 127.35(17) . .
O23 Ca3 Ca2 138.75(15) . .
O9 Ca3 Ca2 36.96(6) 1_544 .
C11 O1 C10 120.9(3) . .
C19 O2 C18 117.4(3) . .
C27 O3 C26 119.2(3) . .
C17 O4 Ca1 92.9(2) . .
C17 O5 Ca2 156.2(3) . .
C17 O5 Ca1 91.4(2) . .
Ca2 O5 Ca1 97.39(9) . .
C25 O6 Ca3 136.4(4) . 1_556
C25 O7 Ca2 146.2(4) . 1_556
C33 O8 Ca1 155.6(2) . 1_566
C33 O8 Ca2 94.8(2) . 1_566
Ca1 O8 Ca2 95.08(8) 1_566 1_566
C33 O9 Ca3 150.5(3) . 1_566
C33 O9 Ca2 93.3(2) . 1_566
Ca3 O9 Ca2 110.33(10) 1_566 1_566
C44 O10 C43 115.8(3) . .
C52 O11 C51 116.7(3) . .
C60 O12 C59 113.9(3) . .
C50 O13 Ca2 138.1(3) . .
C50 O14 Ca3 141.4(3) . .
C58 O15 Ca1 105.6(4) . 1_656
C58 O16 Ca2 159.5(4) . 1_656
C58 O16 Ca1 81.9(4) . 1_656
Ca2 O16 Ca1 89.33(11) 1_656 1_656
C66 O17 Ca1 97.2(3) . 1_666
C66 O18 Ca1 88.0(3) . 1_666
C68 O19 Ca1 131.4(3) . .
C76 O21 Ca3 126.1(4) . .
Ca3 O22 H22A 130.2 . .
Ca3 O22 H22B 127.3 . .
H22A O22 H22B 96.0 . .
Ca3 O23 H23A 128.3 . .
Ca3 O23 H23B 128.2 . .
H23A O23 H23B 102.9 . .
C68 N1 C70 120.0(8) . .
C68 N1 C69 114.8(7) . .
C70 N1 C69 125.3(12) . .
C76 N3 C77 125.0(8) . .
C76 N3 C78 124.9(8) . .
C77 N3 C78 110.1(13) . .
C2 C1 C6 121.1(3) . .
C2 C1 C10 117.9(3) . .
C6 C1 C10 120.9(3) . .
C1 C2 C3 118.9(3) . .
C1 C2 C7 121.2(4) . .
C3 C2 C7 119.9(4) . .
C4 C3 C2 120.9(3) . .
C4 C3 C18 119.8(4) . .
C2 C3 C18 119.3(4) . .
C3 C4 C5 119.1(3) . .
C3 C4 C8 122.2(3) . .
C5 C4 C8 118.6(4) . .
C6 C5 C4 120.8(3) . .
C6 C5 C26 121.3(3) . .
C4 C5 C26 117.8(3) . .
C5 C6 C1 118.8(3) . .
C5 C6 C9 121.0(4) . .
C1 C6 C9 120.2(3) . .
C2 C7 H7A 109.5 . .
C2 C7 H7B 109.5 . .
H7A C7 H7B 109.5 . .
C2 C7 H7C 109.5 . .
H7A C7 H7C 109.5 . .
H7B C7 H7C 109.5 . .
C4 C8 H8A 109.5 . .
C4 C8 H8B 109.5 . .
H8A C8 H8B 109.5 . .
C4 C8 H8C 109.5 . .
H8A C8 H8C 109.5 . .
H8B C8 H8C 109.5 . .
C6 C9 H9A 109.5 . .
C6 C9 H9B 109.5 . .
H9A C9 H9B 109.5 . .
C6 C9 H9C 109.5 . .
H9A C9 H9C 109.5 . .
H9B C9 H9C 109.5 . .
O1 C10 C1 105.4(3) . .
O1 C10 H10A 110.7 . .
C1 C10 H10A 110.7 . .
O1 C10 H10B 110.7 . .
C1 C10 H10B 110.7 . .
H10A C10 H10B 108.8 . .
C16 C11 O1 126.2(3) . .
C16 C11 C12 120.3(3) . .
O1 C11 C12 113.5(3) . .
C13 C12 C11 118.8(4) . .
C13 C12 H12 120.6 . .
C11 C12 H12 120.6 . .
C14 C13 C12 121.8(4) . .
C14 C13 H13 119.1 . .
C12 C13 H13 119.1 . .
C13 C14 C15 118.6(4) . .
C13 C14 C17 120.5(4) . .
C15 C14 C17 120.9(4) . .
C14 C15 C16 121.6(4) . .
C14 C15 H15 119.2 . .
C16 C15 H15 119.2 . .
C11 C16 C15 118.8(4) . .
C11 C16 H16 120.6 . .
C15 C16 H16 120.6 . .
O5 C17 O4 121.6(3) . .
O5 C17 C14 119.2(4) . .
O4 C17 C14 119.1(4) . .
O5 C17 Ca1 61.99(19) . .
O4 C17 Ca1 60.3(2) . .
C14 C17 Ca1 170.8(3) . .
O2 C18 C3 108.0(3) . .
O2 C18 H18A 110.1 . .
C3 C18 H18A 110.1 . .
O2 C18 H18B 110.1 . .
C3 C18 H18B 110.1 . .
H18A C18 H18B 108.4 . .
C24 C19 O2 124.9(3) . .
C24 C19 C20 120.3(3) . .
O2 C19 C20 114.9(3) . .
C21 C20 C19 118.1(4) . .
C21 C20 H20 121.0 . .
C19 C20 H20 121.0 . .
C22 C21 C20 122.9(4) . .
C22 C21 H21 118.6 . .
C20 C21 H21 118.6 . .
C21 C22 C23 118.2(4) . .
C21 C22 C25 121.7(5) . .
C23 C22 C25 120.0(5) . .
C24 C23 C22 120.8(4) . .
C24 C23 H23 119.6 . .
C22 C23 H23 119.6 . .
C19 C24 C23 119.8(4) . .
C19 C24 H24 120.1 . .
C23 C24 H24 120.1 . .
O7 C25 O6 125.3(5) . .
O7 C25 C22 118.0(6) . .
O6 C25 C22 116.7(5) . .
O3 C26 C5 106.2(3) . .
O3 C26 H26A 110.5 . .
C5 C26 H26A 110.5 . .
O3 C26 H26B 110.5 . .
C5 C26 H26B 110.5 . .
H26A C26 H26B 108.7 . .
O3 C27 C32 125.0(3) . .
O3 C27 C28 115.6(3) . .
C32 C27 C28 119.4(3) . .
C29 C28 C27 120.0(4) . .
C29 C28 H28 120.0 . .
C27 C28 H28 120.0 . .
C30 C29 C28 121.6(4) . .
C30 C29 H29 119.2 . .
C28 C29 H29 119.2 . .
C29 C30 C31 117.2(3) . .
C29 C30 C33 121.6(3) . .
C31 C30 C33 121.2(4) . .
C32 C31 C30 122.1(4) . .
C32 C31 H31 118.9 . .
C30 C31 H31 118.9 . .
C31 C32 C27 119.7(4) . .
C31 C32 H32 120.1 . .
C27 C32 H32 120.1 . .
O9 C33 O8 121.0(3) . .
O9 C33 C30 120.3(4) . .
O8 C33 C30 118.7(4) . .
O9 C33 Ca2 61.86(19) . 1_566
O8 C33 Ca2 59.80(18) . 1_566
C30 C33 Ca2 172.4(3) . 1_566
C35 C34 C39 120.3(3) . .
C35 C34 C43 120.4(3) . .
C39 C34 C43 119.3(3) . .
C34 C35 C36 119.4(3) . .
C34 C35 C40 120.6(3) . .
C36 C35 C40 120.0(3) . .
C37 C36 C35 120.3(3) . .
C37 C36 C51 119.6(3) . .
C35 C36 C51 120.1(4) . .
C36 C37 C38 119.5(3) . .
C36 C37 C41 120.7(4) . .
C38 C37 C41 119.8(4) . .
C39 C38 C37 120.5(3) . .
C39 C38 C59 120.6(3) . .
C37 C38 C59 118.8(3) . .
C38 C39 C34 119.6(3) . .
C38 C39 C42 120.4(4) . .
C34 C39 C42 120.0(3) . .
C35 C40 H40A 109.5 . .
C35 C40 H40B 109.5 . .
H40A C40 H40B 109.5 . .
C35 C40 H40C 109.5 . .
H40A C40 H40C 109.5 . .
H40B C40 H40C 109.5 . .
C37 C41 H41A 109.5 . .
C37 C41 H41B 109.5 . .
H41A C41 H41B 109.5 . .
C37 C41 H41C 109.5 . .
H41A C41 H41C 109.5 . .
H41B C41 H41C 109.5 . .
C39 C42 H42A 109.5 . .
C39 C42 H42B 109.5 . .
H42A C42 H42B 109.5 . .
C39 C42 H42C 109.5 . .
H42A C42 H42C 109.5 . .
H42B C42 H42C 109.5 . .
O10 C43 C34 109.3(3) . .
O10 C43 H43A 109.8 . .
C34 C43 H43A 109.8 . .
O10 C43 H43B 109.8 . .
C34 C43 H43B 109.8 . .
H43A C43 H43B 108.3 . .
C49 C44 O10 124.7(3) . .
C49 C44 C45 119.3(3) . .
O10 C44 C45 116.1(3) . .
C46 C45 C44 120.1(4) . .
C46 C45 H45 120.0 . .
C44 C45 H45 120.0 . .
C45 C46 C47 121.4(4) . .
C45 C46 H46 119.3 . .
C47 C46 H46 119.3 . .
C48 C47 C46 117.5(4) . .
C48 C47 C50 120.5(4) . .
C46 C47 C50 122.0(4) . .
C47 C48 C49 121.7(4) . .
C47 C48 H48 119.2 . .
C49 C48 H48 119.2 . .
C44 C49 C48 120.0(4) . .
C44 C49 H49 120.0 . .
C48 C49 H49 120.0 . .
O13 C50 O14 125.6(4) . .
O13 C50 C47 118.6(4) . .
O14 C50 C47 115.8(4) . .
O11 C51 C36 108.8(3) . .
O11 C51 H51A 109.9 . .
C36 C51 H51A 109.9 . .
O11 C51 H51B 109.9 . .
C36 C51 H51B 109.9 . .
H51A C51 H51B 108.3 . .
C53 C52 O11 117.2(4) . .
C53 C52 C57 119.3(4) . .
O11 C52 C57 123.5(4) . .
C52 C53 C54 118.8(5) . .
C52 C53 H53 120.6 . .
C54 C53 H53 120.6 . .
C55 C54 C53 122.8(4) . .
C55 C54 H54 118.6 . .
C53 C54 H54 118.6 . .
C56 C55 C54 116.4(4) . .
C56 C55 C58 120.9(5) . .
C54 C55 C58 122.7(5) . .
C55 C56 C57 124.1(5) . .
C55 C56 H56 117.9 . .
C57 C56 H56 117.9 . .
C56 C57 C52 118.6(5) . .
C56 C57 H57 120.7 . .
C52 C57 H57 120.7 . .
O15 C58 O16 124.1(5) . .
O15 C58 C55 119.9(5) . .
O16 C58 C55 116.0(6) . .
O15 C58 Ca1 51.0(3) . 1_656
O16 C58 Ca1 73.1(3) . 1_656
C55 C58 Ca1 170.9(4) . 1_656
O12 C59 C38 110.3(3) . .
O12 C59 H59A 109.6 . .
C38 C59 H59A 109.6 . .
O12 C59 H59B 109.6 . .
C38 C59 H59B 109.6 . .
H59A C59 H59B 108.1 . .
C65 C60 C61 118.4(5) . .
C65 C60 O12 117.9(4) . .
C61 C60 O12 123.6(4) . .
C60 C61 C62 120.4(5) . .
C60 C61 H61 119.8 . .
C62 C61 H61 119.8 . .
C63 C62 C61 121.5(5) . .
C63 C62 H62 119.2 . .
C61 C62 H62 119.2 . .
C62 C63 C64 118.1(5) . .
C62 C63 C66 118.3(5) . .
C64 C63 C66 123.4(4) . .
C63 C64 C65 121.5(5) . .
C63 C64 H64 119.3 . .
C65 C64 H64 119.3 . .
C60 C65 C64 119.7(5) . .
C60 C65 H65 120.1 . .
C64 C65 H65 120.1 . .
O18 C66 O17 122.4(5) . .
O18 C66 C63 120.4(5) . .
O17 C66 C63 117.2(4) . .
O18 C66 Ca1 66.1(3) . 1_666
O17 C66 Ca1 56.6(3) . 1_666
C63 C66 Ca1 172.9(4) . 1_666
C68 C67 H67A 109.5 . .
C68 C67 H67B 109.5 . .
H67A C67 H67B 109.5 . .
C68 C67 H67C 109.5 . .
H67A C67 H67C 109.5 . .
H67B C67 H67C 109.5 . .
N1 C68 O19 109.4(7) . .
N1 C68 C67 132.7(9) . .
O19 C68 C67 118.0(9) . .
N1 C69 H69A 109.5 . .
N1 C69 H69B 109.5 . .
H69A C69 H69B 109.5 . .
N1 C69 H69C 109.5 . .
H69A C69 H69C 109.5 . .
H69B C69 H69C 109.5 . .
N1 C70 H70A 109.5 . .
N1 C70 H70B 109.5 . .
H70A C70 H70B 109.5 . .
N1 C70 H70C 109.5 . .
H70A C70 H70C 109.5 . .
H70B C70 H70C 109.5 . .
C72 C71 H71A 109.5 . .
C72 C71 H71B 109.5 . .
H71A C71 H71B 109.5 . .
C72 C71 H71C 109.5 . .
H71A C71 H71C 109.5 . .
H71B C71 H71C 109.5 . .
O20 C72 N2 118.8(16) . .
O20 C72 C71 118.1(17) . .
N2 C72 C71 123.1(11) . .
C72 O20 Ca2 147.5(16) . .
C72 N2 C74 124.4(9) . .
C72 N2 C73 123.1(8) . .
C74 N2 C73 112.5(14) . .
N2 C73 H73A 109.5 . .
N2 C73 H73B 109.5 . .
H73A C73 H73B 109.5 . .
N2 C73 H73C 109.5 . .
H73A C73 H73C 109.5 . .
H73B C73 H73C 109.5 . .
N2 C74 H74A 109.5 . .
N2 C74 H74B 109.5 . .
H74A C74 H74B 109.5 . .
N2 C74 H74C 109.5 . .
H74A C74 H74C 109.5 . .
H74B C74 H74C 109.5 . .
C72' C71' H71D 109.5 . .
C72' C71' H71E 109.5 . .
H71D C71' H71E 109.5 . .
C72' C71' H71F 109.5 . .
H71D C71' H71F 109.5 . .
H71E C71' H71F 109.5 . .
O20' C72' N2' 120(2) . .
O20' C72' C71' 116(2) . .
N2' C72' C71' 123.7(15) . .
C72' O20' Ca2 160.9(19) . .
C72' N2' C74' 127.5(11) . .
C72' N2' C73' 126.2(10) . .
C74' N2' C73' 106.3(18) . .
N2' C73' H73D 109.5 . .
N2' C73' H73E 109.5 . .
H73D C73' H73E 109.5 . .
N2' C73' H73F 109.5 . .
H73D C73' H73F 109.5 . .
H73E C73' H73F 109.5 . .
N2' C74' H74D 109.5 . .
N2' C74' H74E 109.5 . .
H74D C74' H74E 109.5 . .
N2' C74' H74F 109.5 . .
H74D C74' H74F 109.5 . .
H74E C74' H74F 109.5 . .
C76 C75 H75A 109.5 . .
C76 C75 H75B 109.5 . .
H75A C75 H75B 109.5 . .
C76 C75 H75C 109.5 . .
H75A C75 H75C 109.5 . .
H75B C75 H75C 109.5 . .
N3 C76 C75 131.7(9) . .
N3 C76 O21 106.5(8) . .
C75 C76 O21 121.7(10) . .
N3 C77 H77A 109.5 . .
N3 C77 H77B 109.5 . .
H77A C77 H77B 109.5 . .
N3 C77 H77C 109.5 . .
H77A C77 H77C 109.5 . .
H77B C77 H77C 109.5 . .
N3 C78 H78A 109.5 . .
N3 C78 H78B 109.5 . .
H78A C78 H78B 109.5 . .
N3 C78 H78C 109.5 . .
H78A C78 H78C 109.5 . .
H78B C78 H78C 109.5 . .

loop_
_geom_bond_atom_site_label_1
_geom_bond_atom_site_label_2
_geom_bond_distance
_geom_bond_site_symmetry_2
Ca1 O17 2.335(3) 1_444
Ca1 O15 2.366(4) 1_454
Ca1 O19 2.378(4) .
Ca1 O8 2.379(3) 1_544
Ca1 O4 2.442(3) .
Ca1 O5 2.478(3) .
Ca1 O18 2.539(4) 1_444
Ca1 C66 2.776(5) 1_444
Ca1 C17 2.806(4) .
Ca1 O16 2.834(5) 1_454
Ca1 C58 2.932(6) 1_454
Ca1 Ca2 3.6468(11) .
Ca2 O7 2.292(4) 1_554
Ca2 O13 2.300(3) .
Ca2 O20' 2.31(3) .
Ca2 O16 2.329(4) 1_454
Ca2 O20 2.37(2) .
Ca2 O5 2.375(3) .
Ca2 O8 2.561(3) 1_544
Ca2 O9 2.608(3) 1_544
Ca2 C33 2.953(4) 1_544
Ca2 Ca3 4.0675(12) .
Ca3 O14 2.265(3) .
Ca3 O6 2.274(4) 1_554
Ca3 O21 2.321(4) .
Ca3 O22 2.321(4) .
Ca3 O23 2.338(5) .
Ca3 O9 2.344(3) 1_544
O1 C11 1.368(4) .
O1 C10 1.447(4) .
O2 C19 1.372(4) .
O2 C18 1.432(4) .
O3 C27 1.363(4) .
O3 C26 1.446(4) .
O4 C17 1.263(5) .
O5 C17 1.260(5) .
O6 C25 1.258(7) .
O6 Ca3 2.274(4) 1_556
O7 C25 1.234(7) .
O7 Ca2 2.292(4) 1_556
O8 C33 1.272(4) .
O8 Ca1 2.379(3) 1_566
O8 Ca2 2.561(3) 1_566
O9 C33 1.244(5) .
O9 Ca3 2.344(3) 1_566
O9 Ca2 2.608(3) 1_566
O10 C44 1.372(4) .
O10 C43 1.434(4) .
O11 C52 1.372(5) .
O11 C51 1.429(4) .
O12 C60 1.374(5) .
O12 C59 1.445(5) .
O13 C50 1.232(6) .
O14 C50 1.258(6) .
O15 C58 1.208(7) .
O15 Ca1 2.366(4) 1_656
O16 C58 1.248(6) .
O16 Ca2 2.329(4) 1_656
O16 Ca1 2.834(5) 1_656
O17 C66 1.236(6) .
O17 Ca1 2.335(3) 1_666
O18 C66 1.215(5) .
O18 Ca1 2.539(4) 1_666
O19 C68 1.484(11) .
O21 C76 1.498(12) .
O22 H22A 0.8570 .
O22 H22B 0.8831 .
O23 H23A 0.8484 .
O23 H23B 0.8517 .
N1 C68 1.3490(11) .
N1 C70 1.421(7) .
N1 C69 1.447(7) .
N3 C76 1.3490(11) .
N3 C77 1.456(7) .
N3 C78 1.458(7) .
C1 C2 1.392(5) .
C1 C6 1.409(5) .
C1 C10 1.489(5) .
C2 C3 1.415(5) .
C2 C7 1.492(6) .
C3 C4 1.388(5) .
C3 C18 1.499(5) .
C4 C5 1.413(5) .
C4 C8 1.512(5) .
C5 C6 1.399(5) .
C5 C26 1.495(5) .
C6 C9 1.506(5) .
C7 H7A 0.9600 .
C7 H7B 0.9600 .
C7 H7C 0.9600 .
C8 H8A 0.9600 .
C8 H8B 0.9600 .
C8 H8C 0.9600 .
C9 H9A 0.9600 .
C9 H9B 0.9600 .
C9 H9C 0.9600 .
C10 H10A 0.9700 .
C10 H10B 0.9700 .
C11 C16 1.365(6) .
C11 C12 1.396(5) .
C12 C13 1.378(5) .
C12 H12 0.9300 .
C13 C14 1.349(6) .
C13 H13 0.9300 .
C14 C15 1.378(5) .
C14 C17 1.498(5) .
C15 C16 1.385(6) .
C15 H15 0.9300 .
C16 H16 0.9300 .
C18 H18A 0.9700 .
C18 H18B 0.9700 .
C19 C24 1.366(5) .
C19 C20 1.392(5) .
C20 C21 1.377(6) .
C20 H20 0.9300 .
C21 C22 1.342(6) .
C21 H21 0.9300 .
C22 C23 1.394(6) .
C22 C25 1.501(6) .
C23 C24 1.371(5) .
C23 H23 0.9300 .
C24 H24 0.9300 .
C26 H26A 0.9700 .
C26 H26B 0.9700 .
C27 C32 1.373(6) .
C27 C28 1.380(5) .
C28 C29 1.376(5) .
C28 H28 0.9300 .
C29 C30 1.375(6) .
C29 H29 0.9300 .
C30 C31 1.383(5) .
C30 C33 1.486(5) .
C31 C32 1.368(6) .
C31 H31 0.9300 .
C32 H32 0.9300 .
C33 Ca2 2.953(4) 1_566
C34 C35 1.385(5) .
C34 C39 1.407(5) .
C34 C43 1.511(5) .
C35 C36 1.406(5) .
C35 C40 1.499(5) .
C36 C37 1.384(5) .
C36 C51 1.498(5) .
C37 C38 1.405(5) .
C37 C41 1.511(5) .
C38 C39 1.376(5) .
C38 C59 1.514(5) .
C39 C42 1.520(5) .
C40 H40A 0.9600 .
C40 H40B 0.9600 .
C40 H40C 0.9600 .
C41 H41A 0.9600 .
C41 H41B 0.9600 .
C41 H41C 0.9600 .
C42 H42A 0.9600 .
C42 H42B 0.9600 .
C42 H42C 0.9600 .
C43 H43A 0.9700 .
C43 H43B 0.9700 .
C44 C49 1.362(5) .
C44 C45 1.375(5) .
C45 C46 1.374(6) .
C45 H45 0.9300 .
C46 C47 1.381(6) .
C46 H46 0.9300 .
C47 C48 1.363(6) .
C47 C50 1.507(5) .
C48 C49 1.387(6) .
C48 H48 0.9300 .
C49 H49 0.9300 .
C51 H51A 0.9700 .
C51 H51B 0.9700 .
C52 C53 1.367(6) .
C52 C57 1.399(7) .
C53 C54 1.395(7) .
C53 H53 0.9300 .
C54 C55 1.369(7) .
C54 H54 0.9300 .
C55 C56 1.344(7) .
C55 C58 1.517(7) .
C56 C57 1.370(7) .
C56 H56 0.9300 .
C57 H57 0.9300 .
C58 Ca1 2.932(6) 1_656
C59 H59A 0.9700 .
C59 H59B 0.9700 .
C60 C65 1.360(6) .
C60 C61 1.366(7) .
C61 C62 1.386(7) .
C61 H61 0.9300 .
C62 C63 1.329(7) .
C62 H62 0.9300 .
C63 C64 1.368(8) .
C63 C66 1.534(7) .
C64 C65 1.384(8) .
C64 H64 0.9300 .
C65 H65 0.9300 .
C66 Ca1 2.776(5) 1_666
C67 C68 1.488(12) .
C67 H67A 0.9600 .
C67 H67B 0.9600 .
C67 H67C 0.9600 .
C69 H69A 0.9600 .
C69 H69B 0.9600 .
C69 H69C 0.9600 .
C70 H70A 0.9600 .
C70 H70B 0.9600 .
C70 H70C 0.9600 .
C71 C72 1.501(14) .
C71 H71A 0.9600 .
C71 H71B 0.9600 .
C71 H71C 0.9600 .
C72 O20 1.23(2) .
C72 N2 1.363(13) .
N2 C74 1.440(8) .
N2 C73 1.442(8) .
C73 H73A 0.9600 .
C73 H73B 0.9600 .
C73 H73C 0.9600 .
C74 H74A 0.9600 .
C74 H74B 0.9600 .
C74 H74C 0.9600 .
C71' C72' 1.38(3) .
C71' H71D 0.9600 .
C71' H71E 0.9600 .
C71' H71F 0.9600 .
C72' O20' 1.20(3) .
C72' N2' 1.328(16) .
N2' C74' 1.452(8) .
N2' C73' 1.453(8) .
C73' H73D 0.9600 .
C73' H73E 0.9600 .
C73' H73F 0.9600 .
C74' H74D 0.9600 .
C74' H74E 0.9600 .
C74' H74F 0.9600 .
C75 C76 1.437(12) .
C75 H75A 0.9600 .
C75 H75B 0.9600 .
C75 H75C 0.9600 .
C77 H77A 0.9600 .
C77 H77B 0.9600 .
C77 H77C 0.9600 .
C78 H78A 0.9600 .
C78 H78B 0.9600 .
C78 H78C 0.9600 .

loop_
_geom_torsion_atom_site_label_1
_geom_torsion_atom_site_label_2
_geom_torsion_atom_site_label_3
_geom_torsion_atom_site_label_4
_geom_torsion
_geom_torsion_site_symmetry_1
_geom_torsion_site_symmetry_4
O17 Ca1 Ca2 O7 52.5(2) 1_444 1_554
O15 Ca1 Ca2 O7 -34.7(2) 1_454 1_554
O19 Ca1 Ca2 O7 157.2(2) . 1_554
O8 Ca1 Ca2 O7 89.4(2) 1_544 1_554
O4 Ca1 Ca2 O7 -122.0(2) . 1_554
O5 Ca1 Ca2 O7 -143.8(2) . 1_554
C66 Ca1 Ca2 O7 44.6(3) 1_444 1_554
C17 Ca1 Ca2 O7 -133.0(2) . 1_554
O16 Ca1 Ca2 O7 -20.8(2) 1_454 1_554
C58 Ca1 Ca2 O7 -29.4(2) 1_454 1_554
O17 Ca1 Ca2 O13 -108.95(16) 1_444 .
O15 Ca1 Ca2 O13 163.87(16) 1_454 .
O19 Ca1 Ca2 O13 -4.21(16) . .
O8 Ca1 Ca2 O13 -71.98(14) 1_544 .
O4 Ca1 Ca2 O13 76.57(14) . .
O5 Ca1 Ca2 O13 54.84(14) . .
C66 Ca1 Ca2 O13 -116.8(2) 1_444 .
C17 Ca1 Ca2 O13 65.59(14) . .
O16 Ca1 Ca2 O13 177.76(16) 1_454 .
C58 Ca1 Ca2 O13 169.15(15) 1_454 .
O17 Ca1 Ca2 O20' 146.4(9) 1_444 .
O15 Ca1 Ca2 O20' 59.2(9) 1_454 .
O19 Ca1 Ca2 O20' -108.9(9) . .
O8 Ca1 Ca2 O20' -176.6(9) 1_544 .
O4 Ca1 Ca2 O20' -28.1(9) . .
O5 Ca1 Ca2 O20' -49.8(9) . .
C66 Ca1 Ca2 O20' 138.6(9) 1_444 .
C17 Ca1 Ca2 O20' -39.1(9) . .
O16 Ca1 Ca2 O20' 73.1(9) 1_454 .
C58 Ca1 Ca2 O20' 64.5(9) 1_454 .
O17 Ca1 Ca2 O16 73.29(18) 1_444 1_454
O15 Ca1 Ca2 O16 -13.89(17) 1_454 1_454
O19 Ca1 Ca2 O16 178.03(17) . 1_454
O8 Ca1 Ca2 O16 110.26(15) 1_544 1_454
O4 Ca1 Ca2 O16 -101.19(15) . 1_454
O5 Ca1 Ca2 O16 -122.93(16) . 1_454
C66 Ca1 Ca2 O16 65.5(3) 1_444 1_454
C17 Ca1 Ca2 O16 -112.18(15) . 1_454
C58 Ca1 Ca2 O16 -8.61(16) 1_454 1_454
O17 Ca1 Ca2 O20 153.0(7) 1_444 .
O15 Ca1 Ca2 O20 65.8(7) 1_454 .
O19 Ca1 Ca2 O20 -102.3(7) . .
O8 Ca1 Ca2 O20 -170.0(7) 1_544 .
O4 Ca1 Ca2 O20 -21.5(7) . .
O5 Ca1 Ca2 O20 -43.2(7) . .
C66 Ca1 Ca2 O20 145.2(7) 1_444 .
C17 Ca1 Ca2 O20 -32.5(7) . .
O16 Ca1 Ca2 O20 79.7(7) 1_454 .
C58 Ca1 Ca2 O20 71.1(7) 1_454 .
O17 Ca1 Ca2 O5 -163.78(17) 1_444 .
O15 Ca1 Ca2 O5 109.03(16) 1_454 .
O19 Ca1 Ca2 O5 -59.04(16) . .
O8 Ca1 Ca2 O5 -126.81(14) 1_544 .
O4 Ca1 Ca2 O5 21.74(13) . .
C66 Ca1 Ca2 O5 -171.6(3) 1_444 .
C17 Ca1 Ca2 O5 10.75(13) . .
O16 Ca1 Ca2 O5 122.93(16) 1_454 .
C58 Ca1 Ca2 O5 114.32(15) 1_454 .
O17 Ca1 Ca2 O8 -36.97(16) 1_444 1_544
O15 Ca1 Ca2 O8 -124.16(16) 1_454 1_544
O19 Ca1 Ca2 O8 67.77(15) . 1_544
O4 Ca1 Ca2 O8 148.55(13) . 1_544
O5 Ca1 Ca2 O8 126.81(14) . 1_544
C66 Ca1 Ca2 O8 -44.8(3) 1_444 1_544
C17 Ca1 Ca2 O8 137.56(14) . 1_544
O16 Ca1 Ca2 O8 -110.26(15) 1_454 1_544
C58 Ca1 Ca2 O8 -118.87(15) 1_454 1_544
O17 Ca1 Ca2 O9 -23.78(14) 1_444 1_544
O15 Ca1 Ca2 O9 -110.96(14) 1_454 1_544
O19 Ca1 Ca2 O9 80.96(14) . 1_544
O8 Ca1 Ca2 O9 13.19(11) 1_544 1_544
O4 Ca1 Ca2 O9 161.74(11) . 1_544
O5 Ca1 Ca2 O9 140.00(12) . 1_544
C66 Ca1 Ca2 O9 -31.6(2) 1_444 1_544
C17 Ca1 Ca2 O9 150.75(12) . 1_544
O16 Ca1 Ca2 O9 -97.07(13) 1_454 1_544
C58 Ca1 Ca2 O9 -105.68(13) 1_454 1_544
O17 Ca1 Ca2 C33 -26.58(15) 1_444 1_544
O15 Ca1 Ca2 C33 -113.77(15) 1_454 1_544
O19 Ca1 Ca2 C33 78.16(15) . 1_544
O8 Ca1 Ca2 C33 10.39(12) 1_544 1_544
O4 Ca1 Ca2 C33 158.94(13) . 1_544
O5 Ca1 Ca2 C33 137.20(13) . 1_544
C66 Ca1 Ca2 C33 -34.4(2) 1_444 1_544
C17 Ca1 Ca2 C33 147.95(13) . 1_544
O16 Ca1 Ca2 C33 -99.87(14) 1_454 1_544
C58 Ca1 Ca2 C33 -108.48(13) 1_454 1_544
O17 Ca1 Ca2 Ca3 -31.35(13) 1_444 .
O15 Ca1 Ca2 Ca3 -118.53(13) 1_454 .
O19 Ca1 Ca2 Ca3 73.39(12) . .
O8 Ca1 Ca2 Ca3 5.62(10) 1_544 .
O4 Ca1 Ca2 Ca3 154.17(10) . .
O5 Ca1 Ca2 Ca3 132.43(10) . .
C66 Ca1 Ca2 Ca3 -39.2(2) 1_444 .
C17 Ca1 Ca2 Ca3 143.18(10) . .
O16 Ca1 Ca2 Ca3 -104.64(12) 1_454 .
C58 Ca1 Ca2 Ca3 -113.25(11) 1_454 .
O7 Ca2 Ca3 O14 109.47(19) 1_554 .
O13 Ca2 Ca3 O14 -9.84(14) . .
O20' Ca2 Ca3 O14 64.8(10) . .
O16 Ca2 Ca3 O14 -177.66(17) 1_454 .
O20 Ca2 Ca3 O14 57.0(8) . .
O5 Ca2 Ca3 O14 -66.25(15) . .
O8 Ca2 Ca3 O14 -114.07(13) 1_544 .
O9 Ca2 Ca3 O14 -131.88(16) 1_544 .
C33 Ca2 Ca3 O14 -122.92(14) 1_544 .
Ca1 Ca2 Ca3 O14 -117.77(11) . .
O7 Ca2 Ca3 O6 -2.5(2) 1_554 1_554
O13 Ca2 Ca3 O6 -121.78(17) . 1_554
O20' Ca2 Ca3 O6 -47.2(10) . 1_554
O16 Ca2 Ca3 O6 70.40(19) 1_454 1_554
O20 Ca2 Ca3 O6 -54.9(8) . 1_554
O5 Ca2 Ca3 O6 -178.19(17) . 1_554
O8 Ca2 Ca3 O6 133.99(15) 1_544 1_554
O9 Ca2 Ca3 O6 116.18(18) 1_544 1_554
C33 Ca2 Ca3 O6 125.15(16) 1_544 1_554
Ca1 Ca2 Ca3 O6 130.29(14) . 1_554
O7 Ca2 Ca3 O21 -179.2(2) 1_554 .
O13 Ca2 Ca3 O21 61.5(2) . .
O20' Ca2 Ca3 O21 136.1(10) . .
O16 Ca2 Ca3 O21 -106.3(2) 1_454 .
O20 Ca2 Ca3 O21 128.3(8) . .
O5 Ca2 Ca3 O21 5.1(2) . .
O8 Ca2 Ca3 O21 -42.8(2) 1_544 .
O9 Ca2 Ca3 O21 -60.6(2) 1_544 .
C33 Ca2 Ca3 O21 -51.6(2) 1_544 .
Ca1 Ca2 Ca3 O21 -46.5(2) . .
O7 Ca2 Ca3 O22 -73.1(2) 1_554 .
O13 Ca2 Ca3 O22 167.6(2) . .
O20' Ca2 Ca3 O22 -117.8(10) . .
O16 Ca2 Ca3 O22 -0.2(2) 1_454 .
O20 Ca2 Ca3 O22 -125.5(8) . .
O5 Ca2 Ca3 O22 111.2(2) . .
O8 Ca2 Ca3 O22 63.36(19) 1_544 .
O9 Ca2 Ca3 O22 45.6(2) 1_544 .
C33 Ca2 Ca3 O22 54.5(2) 1_544 .
Ca1 Ca2 Ca3 O22 59.66(18) . .
O7 Ca2 Ca3 O23 60.2(3) 1_554 .
O13 Ca2 Ca3 O23 -59.1(2) . .
O20' Ca2 Ca3 O23 15.5(10) . .
O16 Ca2 Ca3 O23 133.1(3) 1_454 .
O20 Ca2 Ca3 O23 7.8(9) . .
O5 Ca2 Ca3 O23 -115.5(2) . .
O8 Ca2 Ca3 O23 -163.3(2) 1_544 .
O9 Ca2 Ca3 O23 178.9(3) 1_544 .
C33 Ca2 Ca3 O23 -172.2(2) 1_544 .
Ca1 Ca2 Ca3 O23 -167.0(2) . .
O7 Ca2 Ca3 O9 -118.65(19) 1_554 1_544
O13 Ca2 Ca3 O9 122.04(15) . 1_544
O20' Ca2 Ca3 O9 -163.3(10) . 1_544
O16 Ca2 Ca3 O9 -45.78(17) 1_454 1_544
O20 Ca2 Ca3 O9 -171.1(8) . 1_544
O5 Ca2 Ca3 O9 65.63(15) . 1_544
O8 Ca2 Ca3 O9 17.80(13) 1_544 1_544
C33 Ca2 Ca3 O9 8.96(14) 1_544 1_544
Ca1 Ca2 Ca3 O9 14.11(11) . 1_544
O17 Ca1 O4 C17 164.3(3) 1_444 .
O15 Ca1 O4 C17 -109.2(3) 1_454 .
O19 Ca1 O4 C17 80.1(3) . .
O8 Ca1 O4 C17 4.4(3) 1_544 .
O5 Ca1 O4 C17 -5.3(2) . .
O18 Ca1 O4 C17 165.7(3) 1_444 .
C66 Ca1 O4 C17 163.8(3) 1_444 .
O16 Ca1 O4 C17 -61.9(3) 1_454 .
C58 Ca1 O4 C17 -86.4(3) 1_454 .
Ca2 Ca1 O4 C17 -22.7(3) . .
O7 Ca2 O5 C17 -4.3(8) 1_554 .
O13 Ca2 O5 C17 116.4(6) . .
O20' Ca2 O5 C17 24.4(11) . .
O16 Ca2 O5 C17 -69.1(6) 1_454 .
O20 Ca2 O5 C17 28.4(9) . .
O8 Ca2 O5 C17 -143.7(6) 1_544 .
O9 Ca2 O5 C17 -158.9(6) 1_544 .
C33 Ca2 O5 C17 -148.9(6) 1_544 .
Ca1 Ca2 O5 C17 -110.6(6) . .
Ca3 Ca2 O5 C17 166.3(6) . .
O7 Ca2 O5 Ca1 106.3(4) 1_554 .
O13 Ca2 O5 Ca1 -133.01(11) . .
O20' Ca2 O5 Ca1 135.0(9) . .
O16 Ca2 O5 Ca1 41.54(12) 1_454 .
O20 Ca2 O5 Ca1 139.0(7) . .
O8 Ca2 O5 Ca1 -33.04(9) 1_544 .
O9 Ca2 O5 Ca1 -48.26(13) 1_544 .
C33 Ca2 O5 Ca1 -38.26(11) 1_544 .
Ca3 Ca2 O5 Ca1 -83.11(12) . .
O17 Ca1 O5 C17 -151.8(4) 1_444 .
O15 Ca1 O5 C17 84.7(3) 1_454 .
O19 Ca1 O5 C17 -80.1(3) . .
O8 Ca1 O5 C17 -166.6(2) 1_544 .
O4 Ca1 O5 C17 5.3(2) . .
O18 Ca1 O5 C17 -9.3(3) 1_444 .
C66 Ca1 O5 C17 -37.1(6) 1_444 .
O16 Ca1 O5 C17 122.6(2) 1_454 .
C58 Ca1 O5 C17 102.6(3) 1_454 .
Ca2 Ca1 O5 C17 157.8(3) . .
O17 Ca1 O5 Ca2 50.5(5) 1_444 .
O15 Ca1 O5 Ca2 -73.05(16) 1_454 .
O19 Ca1 O5 Ca2 122.11(14) . .
O8 Ca1 O5 Ca2 35.62(9) 1_544 .
O4 Ca1 O5 Ca2 -152.44(17) . .
O18 Ca1 O5 Ca2 -167.05(17) 1_444 .
C66 Ca1 O5 Ca2 165.1(5) 1_444 .
C17 Ca1 O5 Ca2 -157.8(3) . .
O16 Ca1 O5 Ca2 -35.12(10) 1_454 .
C58 Ca1 O5 Ca2 -55.20(14) 1_454 .
O7 Ca2 O13 C50 -41.7(5) 1_554 .
O20' Ca2 O13 C50 -117.1(9) . .
O16 Ca2 O13 C50 133.8(6) 1_454 .
O20 Ca2 O13 C50 -122.5(7) . .
O5 Ca2 O13 C50 159.2(5) . .
O8 Ca2 O13 C50 87.0(5) 1_544 .
O9 Ca2 O13 C50 38.5(5) 1_544 .
C33 Ca2 O13 C50 61.8(5) 1_544 .
Ca1 Ca2 O13 C50 125.8(4) . .
Ca3 Ca2 O13 C50 11.2(4) . .
O6 Ca3 O14 C50 83.0(5) 1_554 .
O21 Ca3 O14 C50 -95.3(5) . .
O22 Ca3 O14 C50 -148.4(8) . .
O23 Ca3 O14 C50 171.8(5) . .
O9 Ca3 O14 C50 -4.8(5) 1_544 .
Ca2 Ca3 O14 C50 21.8(5) . .
O17 Ca1 O19 C68 160.8(7) 1_444 .
O15 Ca1 O19 C68 -96.3(9) 1_454 .
O8 Ca1 O19 C68 71.3(7) 1_544 .
O4 Ca1 O19 C68 -57.3(7) . .
O5 Ca1 O19 C68 -3.4(7) . .
O18 Ca1 O19 C68 -147.6(7) 1_444 .
C66 Ca1 O19 C68 -173.5(7) 1_444 .
C17 Ca1 O19 C68 -30.3(7) . .
O16 Ca1 O19 C68 32.7(8) 1_454 .
C58 Ca1 O19 C68 7.0(11) 1_454 .
Ca2 Ca1 O19 C68 30.7(7) . .
O14 Ca3 O21 C76 20.4(7) . .
O22 Ca3 O21 C76 -169.3(8) . .
O23 Ca3 O21 C76 106.3(8) . .
O9 Ca3 O21 C76 -70.7(7) 1_544 .
Ca2 Ca3 O21 C76 -39.1(8) . .
C6 C1 C2 C3 -3.1(5) . .
C10 C1 C2 C3 174.3(3) . .
C6 C1 C2 C7 177.8(3) . .
C10 C1 C2 C7 -4.8(5) . .
C1 C2 C3 C4 5.8(5) . .
C7 C2 C3 C4 -175.1(3) . .
C1 C2 C3 C18 -176.0(3) . .
C7 C2 C3 C18 3.1(5) . .
C2 C3 C4 C5 -3.3(5) . .
C18 C3 C4 C5 178.5(3) . .
C2 C3 C4 C8 176.7(3) . .
C18 C3 C4 C8 -1.5(5) . .
C3 C4 C5 C6 -1.9(5) . .
C8 C4 C5 C6 178.1(3) . .
C3 C4 C5 C26 175.5(3) . .
C8 C4 C5 C26 -4.5(5) . .
C4 C5 C6 C1 4.5(5) . .
C26 C5 C6 C1 -172.9(3) . .
C4 C5 C6 C9 -175.3(3) . .
C26 C5 C6 C9 7.4(5) . .
C2 C1 C6 C5 -1.9(5) . .
C10 C1 C6 C5 -179.2(3) . .
C2 C1 C6 C9 177.8(3) . .
C10 C1 C6 C9 0.5(5) . .
C11 O1 C10 C1 153.8(4) . .
C2 C1 C10 O1 -88.4(4) . .
C6 C1 C10 O1 89.0(4) . .
C10 O1 C11 C16 -0.6(7) . .
C10 O1 C11 C12 179.9(4) . .
C16 C11 C12 C13 -1.3(7) . .
O1 C11 C12 C13 178.2(4) . .
C11 C12 C13 C14 1.6(7) . .
C12 C13 C14 C15 -0.6(7) . .
C12 C13 C14 C17 179.3(4) . .
C13 C14 C15 C16 -0.6(7) . .
C17 C14 C15 C16 179.4(5) . .
O1 C11 C16 C15 -179.3(4) . .
C12 C11 C16 C15 0.1(7) . .
C14 C15 C16 C11 0.9(8) . .
Ca2 O5 C17 O4 102.1(7) . .
Ca1 O5 C17 O4 -9.7(4) . .
Ca2 O5 C17 C14 -78.6(7) . .
Ca1 O5 C17 C14 169.6(4) . .
Ca2 O5 C17 Ca1 111.8(6) . .
Ca1 O4 C17 O5 9.9(5) . .
Ca1 O4 C17 C14 -169.5(4) . .
C13 C14 C17 O5 0.5(6) . .
C15 C14 C17 O5 -179.5(4) . .
C13 C14 C17 O4 179.9(4) . .
C15 C14 C17 O4 -0.2(7) . .
O17 Ca1 C17 O5 146.6(5) 1_444 .
O15 Ca1 C17 O5 -99.0(3) 1_454 .
O19 Ca1 C17 O5 94.8(3) . .
O8 Ca1 C17 O5 13.1(2) 1_544 .
O4 Ca1 C17 O5 -170.5(4) . .
O18 Ca1 C17 O5 173.7(2) 1_444 .
C66 Ca1 C17 O5 166.1(2) 1_444 .
O16 Ca1 C17 O5 -52.0(2) 1_454 .
C58 Ca1 C17 O5 -76.2(3) 1_454 .
Ca2 Ca1 C17 O5 -15.58(19) . .
O17 Ca1 C17 O4 -42.9(7) 1_444 .
O15 Ca1 C17 O4 71.5(3) 1_454 .
O19 Ca1 C17 O4 -94.7(3) . .
O8 Ca1 C17 O4 -176.4(3) 1_544 .
O5 Ca1 C17 O4 170.5(4) . .
O18 Ca1 C17 O4 -15.9(3) 1_444 .
C66 Ca1 C17 O4 -23.4(4) 1_444 .
O16 Ca1 C17 O4 118.5(3) 1_454 .
C58 Ca1 C17 O4 94.3(3) 1_454 .
Ca2 Ca1 C17 O4 154.9(3) . .
C19 O2 C18 C3 178.4(4) . .
C4 C3 C18 O2 91.3(4) . .
C2 C3 C18 O2 -86.9(4) . .
C18 O2 C19 C24 -2.2(6) . .
C18 O2 C19 C20 178.0(4) . .
C24 C19 C20 C21 -1.8(7) . .
O2 C19 C20 C21 178.0(5) . .
C19 C20 C21 C22 1.4(9) . .
C20 C21 C22 C23 -0.1(8) . .
C20 C21 C22 C25 176.8(5) . .
C21 C22 C23 C24 -0.9(8) . .
C25 C22 C23 C24 -177.9(5) . .
O2 C19 C24 C23 -178.9(4) . .
C20 C19 C24 C23 0.8(7) . .
C22 C23 C24 C19 0.5(8) . .
Ca2 O7 C25 O6 -6.9(13) 1_556 .
Ca2 O7 C25 C22 171.1(6) 1_556 .
Ca3 O6 C25 O7 -0.2(11) 1_556 .
Ca3 O6 C25 C22 -178.3(4) 1_556 .
C21 C22 C25 O7 2.7(9) . .
C23 C22 C25 O7 179.5(5) . .
C21 C22 C25 O6 -179.2(6) . .
C23 C22 C25 O6 -2.3(8) . .
C27 O3 C26 C5 -177.1(3) . .
C6 C5 C26 O3 107.9(4) . .
C4 C5 C26 O3 -69.5(4) . .
C26 O3 C27 C32 -0.2(6) . .
C26 O3 C27 C28 178.2(3) . .
O3 C27 C28 C29 -176.8(4) . .
C32 C27 C28 C29 1.6(7) . .
C27 C28 C29 C30 -1.0(7) . .
C28 C29 C30 C31 -0.5(6) . .
C28 C29 C30 C33 176.7(4) . .
C29 C30 C31 C32 1.5(7) . .
C33 C30 C31 C32 -175.7(5) . .
C30 C31 C32 C27 -0.9(8) . .
O3 C27 C32 C31 177.6(5) . .
C28 C27 C32 C31 -0.7(7) . .
Ca3 O9 C33 O8 134.6(4) 1_566 .
Ca2 O9 C33 O8 -9.2(4) 1_566 .
Ca3 O9 C33 C30 -44.5(7) 1_566 .
Ca2 O9 C33 C30 171.7(3) 1_566 .
Ca3 O9 C33 Ca2 143.8(5) 1_566 1_566
Ca1 O8 C33 O9 123.0(5) 1_566 .
Ca2 O8 C33 O9 9.4(4) 1_566 .
Ca1 O8 C33 C30 -57.9(7) 1_566 .
Ca2 O8 C33 C30 -171.5(3) 1_566 .
Ca1 O8 C33 Ca2 113.6(6) 1_566 1_566
C29 C30 C33 O9 170.3(4) . .
C31 C30 C33 O9 -12.7(6) . .
C29 C30 C33 O8 -8.9(6) . .
C31 C30 C33 O8 168.2(4) . .
C39 C34 C35 C36 7.1(5) . .
C43 C34 C35 C36 -169.9(3) . .
C39 C34 C35 C40 -172.6(3) . .
C43 C34 C35 C40 10.3(5) . .
C34 C35 C36 C37 -4.4(5) . .
C40 C35 C36 C37 175.4(3) . .
C34 C35 C36 C51 174.8(3) . .
C40 C35 C36 C51 -5.5(5) . .
C35 C36 C37 C38 -2.1(5) . .
C51 C36 C37 C38 178.7(3) . .
C35 C36 C37 C41 176.5(3) . .
C51 C36 C37 C41 -2.6(5) . .
C36 C37 C38 C39 6.0(5) . .
C41 C37 C38 C39 -172.6(3) . .
C36 C37 C38 C59 -170.5(3) . .
C41 C37 C38 C59 10.9(5) . .
C37 C38 C39 C34 -3.3(5) . .
C59 C38 C39 C34 173.1(3) . .
C37 C38 C39 C42 177.5(3) . .
C59 C38 C39 C42 -6.1(5) . .
C35 C34 C39 C38 -3.3(5) . .
C43 C34 C39 C38 173.8(3) . .
C35 C34 C39 C42 175.9(3) . .
C43 C34 C39 C42 -7.0(5) . .
C44 O10 C43 C34 -179.6(3) . .
C35 C34 C43 O10 -100.1(4) . .
C39 C34 C43 O10 82.8(4) . .
C43 O10 C44 C49 0.5(6) . .
C43 O10 C44 C45 179.7(4) . .
C49 C44 C45 C46 -1.6(8) . .
O10 C44 C45 C46 179.2(5) . .
C44 C45 C46 C47 0.2(8) . .
C45 C46 C47 C48 2.0(8) . .
C45 C46 C47 C50 -178.8(5) . .
C46 C47 C48 C49 -2.7(7) . .
C50 C47 C48 C49 178.0(4) . .
O10 C44 C49 C48 -180.0(4) . .
C45 C44 C49 C48 0.9(7) . .
C47 C48 C49 C44 1.3(7) . .
Ca2 O13 C50 O14 -3.0(8) . .
Ca2 O13 C50 C47 178.3(3) . .
Ca3 O14 C50 O13 -23.2(8) . .
Ca3 O14 C50 C47 155.5(4) . .
C48 C47 C50 O13 4.1(6) . .
C46 C47 C50 O13 -175.1(4) . .
C48 C47 C50 O14 -174.6(4) . .
C46 C47 C50 O14 6.1(6) . .
C52 O11 C51 C36 168.2(4) . .
C37 C36 C51 O11 -67.8(5) . .
C35 C36 C51 O11 113.0(4) . .
C51 O11 C52 C53 -163.5(5) . .
C51 O11 C52 C57 17.8(7) . .
O11 C52 C53 C54 -179.9(5) . .
C57 C52 C53 C54 -1.1(8) . .
C52 C53 C54 C55 -0.3(8) . .
C53 C54 C55 C56 0.8(8) . .
C53 C54 C55 C58 -179.1(5) . .
C54 C55 C56 C57 0.2(10) . .
C58 C55 C56 C57 -179.9(6) . .
C55 C56 C57 C52 -1.6(11) . .
C53 C52 C57 C56 2.0(10) . .
O11 C52 C57 C56 -179.3(6) . .
Ca1 O15 C58 O16 -0.3(7) 1_656 .
Ca1 O15 C58 C55 -179.6(4) 1_656 .
Ca2 O16 C58 O15 -65.3(14) 1_656 .
Ca1 O16 C58 O15 0.3(6) 1_656 .
Ca2 O16 C58 C55 114.0(11) 1_656 .
Ca1 O16 C58 C55 179.6(4) 1_656 .
Ca2 O16 C58 Ca1 -65.6(11) 1_656 1_656
C56 C55 C58 O15 3.9(8) . .
C54 C55 C58 O15 -176.2(5) . .
C56 C55 C58 O16 -175.4(5) . .
C54 C55 C58 O16 4.5(7) . .
C60 O12 C59 C38 178.1(4) . .
C39 C38 C59 O12 97.0(4) . .
C37 C38 C59 O12 -86.5(4) . .
C59 O12 C60 C65 -174.3(5) . .
C59 O12 C60 C61 2.3(7) . .
C65 C60 C61 C62 -4.3(10) . .
O12 C60 C61 C62 179.1(6) . .
C60 C61 C62 C63 -0.9(11) . .
C61 C62 C63 C64 5.2(10) . .
C61 C62 C63 C66 179.9(6) . .
C62 C63 C64 C65 -4.6(11) . .
C66 C63 C64 C65 -179.0(6) . .
C61 C60 C65 C64 5.0(10) . .
O12 C60 C65 C64 -178.3(6) . .
C63 C64 C65 C60 -0.6(12) . .
Ca1 O18 C66 O17 -5.1(5) 1_666 .
Ca1 O18 C66 C63 176.8(4) 1_666 .
Ca1 O17 C66 O18 5.6(6) 1_666 .
Ca1 O17 C66 C63 -176.2(4) 1_666 .
C62 C63 C66 O18 -177.7(5) . .
C64 C63 C66 O18 -3.3(8) . .
C62 C63 C66 O17 4.1(7) . .
C64 C63 C66 O17 178.5(6) . .
C70 N1 C68 O19 177.9(6) . .
C69 N1 C68 O19 -2.0(6) . .
C70 N1 C68 C67 -2.2(6) . .
C69 N1 C68 C67 178.0(6) . .
Ca1 O19 C68 N1 112.8(6) . .
Ca1 O19 C68 C67 -67.2(6) . .
N2 C72 O20 Ca2 119(3) . .
C71 C72 O20 Ca2 -61(3) . .
O7 Ca2 O20 C72 -47(3) 1_554 .
O13 Ca2 O20 C72 56(3) . .
O20' Ca2 O20 C72 -70(11) . .
O16 Ca2 O20 C72 -136(3) 1_454 .
O5 Ca2 O20 C72 146(3) . .
O8 Ca2 O20 C72 161(2) 1_544 .
O9 Ca2 O20 C72 -16(5) 1_544 .
Ca1 Ca2 O20 C72 174(3) . .
Ca3 Ca2 O20 C72 -1(4) . .
O20 C72 N2 C74 177.3(15) . .
C71 C72 N2 C74 -2.6(15) . .
O20 C72 N2 C73 -2.6(14) . .
C71 C72 N2 C73 177.5(14) . .
N2' C72' O20' Ca2 -120(7) . .
C71' C72' O20' Ca2 60(7) . .
O7 Ca2 O20' C72' 17(8) 1_554 .
O13 Ca2 O20' C72' 120(8) . .
O16 Ca2 O20' C72' -72(8) 1_454 .
O20 Ca2 O20' C72' 173(20) . .
O5 Ca2 O20' C72' -151(8) . .
O8 Ca2 O20' C72' -125(7) 1_544 .
O9 Ca2 O20' C72' 36(9) 1_544 .
Ca1 Ca2 O20' C72' -120(8) . .
Ca3 Ca2 O20' C72' 58(8) . .
O20' C72' N2' C74' 179(2) . .
C71' C72' N2' C74' -1(2) . .
O20' C72' N2' C73' -1(2) . .
C71' C72' N2' C73' 179(2) . .
C77 N3 C76 C75 -177.6(6) . .
C78 N3 C76 C75 2.6(6) . .
C77 N3 C76 O21 2.5(6) . .
C78 N3 C76 O21 -177.4(6) . .
Ca3 O21 C76 N3 -107.1(6) . .
Ca3 O21 C76 C75 72.9(6) . .

loop_
_platon_squeeze_void_nr
_platon_squeeze_void_average_x
_platon_squeeze_void_average_y
_platon_squeeze_void_average_z
_platon_squeeze_void_volume
_platon_squeeze_void_count_electrons
_platon_squeeze_void_content
1 -0.094 -0.147 0.347 2049 203 ' '
